data_7250508
loop_
_publ_author_name
'Huerta, Alejandro Vieyra'
'Ahmed, Mahmud Beji'
'Essayem, Nadine'
'Djakovitch, Laurent'
'Mesbah, Adel'
'Loiseau, Thierry'
'Duval, Sylvain'

_publ_section_title
;
 Polynuclear tantalum(v) coordination complexes: from dinuclear {Ta2O} to
 octanuclear {Ta8O12} oxo species connected through aryl monotopic
 carboxylate linkers
;
_journal_issue 27
_journal_name_full CrystEngComm
_journal_page_first 4734
_journal_page_last 4743
_journal_paper_doi 10.1039/D5CE00444F
_journal_volume 27
_journal_year 2025
_chemical_formula_moiety 'C112 H110 O36 Ta8, C112 H112 O36 Ta8'
_chemical_formula_sum 'C224 H222 O72 Ta16'
_chemical_formula_weight 6961.20
_space_group_crystal_system triclinic
_space_group_IT_number 2
_space_group_name_Hall '-P 1'
_space_group_name_H-M_alt 'P -1'
_atom_sites_solution_hydrogens geom
_atom_sites_solution_primary dual
_audit_creation_date 2024-04-16
_audit_creation_method
;
Olex2 1.3
(compiled 2020.11.12 svn.r5f609507 for OlexSys, GUI svn.r6408)
;
_audit_update_record
;
2025-04-24 deposited with the CCDC.	2025-06-02 downloaded from the CCDC.
;
_cell_angle_alpha 87.046(5)
_cell_angle_beta 78.852(5)
_cell_angle_gamma 80.786(5)
_cell_formula_units_Z 1
_cell_length_a 11.3938(14)
_cell_length_b 23.187(4)
_cell_length_c 24.311(4)
_cell_measurement_reflns_used 9948
_cell_measurement_temperature 296.15
_cell_measurement_theta_max 20.61
_cell_measurement_theta_min 2.68
_cell_volume 6218.8(17)
_computing_molecular_graphics 'Olex2 1.3 (Dolomanov et al., 2009)'
_computing_publication_material 'Olex2 1.3 (Dolomanov et al., 2009)'
_computing_structure_refinement 'XL  (Sheldrick, 2008)'
_computing_structure_solution 'SHELXT 2014/5 (Sheldrick, 2014)'
_diffrn_ambient_temperature 296.15
_diffrn_measured_fraction_theta_full 0.995
_diffrn_measured_fraction_theta_max 0.978
_diffrn_measurement_device_type 'Bruker APEX-II CCD'
_diffrn_measurement_method '\f and \w scans'
_diffrn_radiation_type AgK\a
_diffrn_radiation_wavelength 0.56086
_diffrn_reflns_av_R_equivalents 0.0725
_diffrn_reflns_av_unetI/netI 0.0309
_diffrn_reflns_Laue_measured_fraction_full 0.995
_diffrn_reflns_Laue_measured_fraction_max 0.978
_diffrn_reflns_limit_h_max 14
_diffrn_reflns_limit_h_min -13
_diffrn_reflns_limit_k_max 29
_diffrn_reflns_limit_k_min -29
_diffrn_reflns_limit_l_max 30
_diffrn_reflns_limit_l_min -30
_diffrn_reflns_number 339380
_diffrn_reflns_point_group_measured_fraction_full 0.995
_diffrn_reflns_point_group_measured_fraction_max 0.978
_diffrn_reflns_theta_full 19.665
_diffrn_reflns_theta_max 20.702
_diffrn_reflns_theta_min 0.674
_diffrn_standards_number 0
_exptl_absorpt_coefficient_mu 3.791
_exptl_absorpt_correction_T_max 0.7445
_exptl_absorpt_correction_T_min 0.4661
_exptl_absorpt_correction_type multi-scan
_exptl_absorpt_process_details
;
SADABS-2016/2 (Bruker,2016/2) was used for absorption correction.
wR2(int) was 0.1033 before and 0.0761 after correction.
The Ratio of minimum to maximum transmission is 0.6261.
The \l/2 correction factor is Not present.
;
_exptl_crystal_colour colourless
_exptl_crystal_colour_primary colourless
_exptl_crystal_density_diffrn 1.859
_exptl_crystal_description block
_exptl_crystal_F_000 3310
_exptl_crystal_size_max 0.27
_exptl_crystal_size_mid 0.13
_exptl_crystal_size_min 0.12
_refine_diff_density_max 7.116
_refine_diff_density_min -3.448
_refine_diff_density_rms 0.342
_refine_ls_extinction_method none
_refine_ls_goodness_of_fit_ref 1.116
_refine_ls_hydrogen_treatment constr
_refine_ls_matrix_type full
_refine_ls_number_parameters 1343
_refine_ls_number_reflns 25543
_refine_ls_number_restraints 121
_refine_ls_restrained_S_all 1.115
_refine_ls_R_factor_all 0.1258
_refine_ls_R_factor_gt 0.0766
_refine_ls_shift/su_max 0.002
_refine_ls_shift/su_mean 0.000
_refine_ls_structure_factor_coef Fsqd
_refine_ls_weighting_details 'w=1/[\s^2^(Fo^2^)+373.8911P] where P=(Fo^2^+2Fc^2^)/3'
_refine_ls_weighting_scheme calc
_refine_ls_wR_factor_gt 0.1469
_refine_ls_wR_factor_ref 0.1907
_reflns_Friedel_coverage 0.000
_reflns_number_gt 17567
_reflns_number_total 25543
_reflns_threshold_expression 'I > 2\s(I)'
_cod_data_source_file d5ce00444f3.cif
_cod_data_source_block avh61
_cod_depositor_comments 'Adding full bibliography for 7250504--7250508.cif.'
_cod_original_cell_volume 6218.7(16)
_cod_database_code 7250508
_shelx_shelxl_version_number 2018/3
_shelx_space_group_comment
;
The symmetry employed for this shelxl refinement is uniquely defined
by the following loop, which should always be used as a source of
symmetry information in preference to the above space-group names.
They are only intended as comments.
;
_shelx_estimated_absorpt_t_max 0.659
_shelx_estimated_absorpt_t_min 0.428
_olex2_refinement_description
;
1. Fixed Uiso
 At 1.2 times of:
  All C(H) groups
 At 1.5 times of:
  All C(H,H,H) groups
2. Restrained distances
 C101-C103
 1.5 with sigma of 0.02
 C101-C102
 1.5 with sigma of 0.02
 C101-O33
 1.4 with sigma of 0.02
 C103-C101
 1.5 with sigma of 0.02
 C95-C97
 1.5 with sigma of 0.02
 C95-C96
 1.5 with sigma of 0.02
 C107-C109
 1.5 with sigma of 0.02
3. Uiso/Uaniso restraints and constraints
Uanis(C97) \\sim Ueq, Uanis(C95) \\sim Ueq, Uanis(C96) \\sim Ueq: with sigma of
0.1 and sigma for terminal atoms of 0.1
Uanis(C92) \\sim Ueq, Uanis(C93) \\sim Ueq, Uanis(C94) \\sim Ueq: with sigma of
0.1 and sigma for terminal atoms of 0.1
Uanis(C109) \\sim Ueq, Uanis(C107) \\sim Ueq, Uanis(C108) \\sim Ueq: with sigma
of 0.1 and sigma for terminal atoms of 0.1
Uanis(C112) \\sim Ueq, Uanis(C110) \\sim Ueq, Uanis(C111) \\sim Ueq: with sigma
of 0.1 and sigma for terminal atoms of 0.1
Uanis(C102) \\sim Ueq, Uanis(C101) \\sim Ueq, Uanis(C103) \\sim Ueq: with sigma
of 0.1 and sigma for terminal atoms of 0.1
Uanis(C60) \\sim Ueq, Uanis(C61) \\sim Ueq, Uanis(C62) \\sim Ueq, Uanis(C63)
\\sim Ueq: with sigma of 0.05 and sigma for terminal atoms of 0.1
Uanis(C79) = Uanis(C88) = Uanis(C80) = Uanis(C81) = Uanis(C87) = Uanis(C86) =
Uanis(C82) = Uanis(C84) = Uanis(C83) = Uanis(C85)
4.a Ternary CH refined with riding coordinates:
 C89(H89), C104(H104), C92(H92), C107(H107), C98(H98), C110(H110), C95(H95),
 C101(H101)
4.b Aromatic/amide H refined with riding coordinates:
 C33(H33), C25(H25), C26(H26), C55(H55), C14(H14), C11(H11), C77(H77),
 C80(H80), C88(H88), C87(H87), C82(H82), C83(H83), C84(H84), C85(H85), C44(H44),
  C69(H69), C3(H3), C58(H58), C66(H66), C65(H65), C47(H47), C43(H43), C4(H4),
 C54(H54), C75(H75), C36(H36), C31(H31), C16(H16), C28(H28), C70(H70), C9(H9),
 C60(H60), C21(H21), C72(H72), C52(H52), C41(H41), C17(H17), C63(H63), C18(H18),
  C6(H6), C7(H7), C74(H74), C19(H19), C62(H62), C30(H30), C61(H61), C8(H8),
 C73(H73), C40(H40), C51(H51), C29(H29), C38(H38), C39(H39), C49(H49), C50(H50)
4.c Naphthalene refined as free rotating group:
 C80(C79,C88,C87,C86,C81,C82,C83,C84,C85)
4.d Idealised Me refined as rotating group:
 C91(H91A,H91B,H91C), C106(H10A,H10B,H10C), C111(H11A,H11B,H11C), C112(H11D,
 H11E,H11F), C93(H93A,H93B,H93C), C94(H94A,H94B,H94C), C100(H10S,H10T,H10U),
 C99(H99A,H99B,H99C), C90(H90A,H90B,H90C), C105(H10D,H10E,H10F), C108(H10G,H10H,
 H10I), C109(H10J,H10K,H10L), C97(H97A,H97B,H97C), C96(H96A,H96B,H96C),
 C102(H10M,H10N,H10O), C103(H10P,H10Q,H10R)
;
_smtbx_masks_void_probe_radius 1.2
_smtbx_masks_void_truncation_radius 1.2
_olex2_submission_special_instructions 'No special instructions were received'

loop_
_space_group_symop_operation_xyz
'x, y, z'
'-x, -y, -z'

loop_
_atom_site_label
_atom_site_type_symbol
_atom_site_fract_x
_atom_site_fract_y
_atom_site_fract_z
_atom_site_U_iso_or_equiv
_atom_site_adp_type
_atom_site_occupancy
_atom_site_site_symmetry_order
_atom_site_calc_flag
_atom_site_refinement_flags_posn
_atom_site_refinement_flags_adp
_atom_site_refinement_flags_occupancy
_atom_site_disorder_assembly
_atom_site_disorder_group
Ta3 Ta 0.62912(6) 0.99615(3) 1.10430(3) 0.03455(15) Uani 1 1 d . . . . .
Ta2 Ta 0.77682(6) 0.93890(3) 0.96598(3) 0.03451(15) Uani 1 1 d . . . . .
Ta4 Ta 0.36176(6) 0.92885(3) 1.09922(3) 0.03481(15) Uani 1 1 d . . . . .
Ta6 Ta 0.78364(6) 0.50879(3) 1.43362(3) 0.03782(16) Uani 1 1 d . . . . .
Ta1 Ta 0.50845(6) 0.87207(3) 0.96104(3) 0.03543(15) Uani 1 1 d . . . . .
Ta7 Ta 0.77517(6) 0.58782(3) 1.56162(3) 0.03812(16) Uani 1 1 d . . . . .
Ta5 Ta 1.08550(6) 0.54573(3) 1.37698(3) 0.03925(16) Uani 1 1 d . . . . .
Ta8 Ta 0.92381(6) 0.37503(3) 1.49590(3) 0.04013(17) Uani 1 1 d . . . . .
O18 O 0.7987(11) 0.8506(5) 1.0007(6) 0.048(3) Uani 1 1 d . . . . .
O16 O 0.4986(12) 1.0124(6) 1.1820(5) 0.050(3) Uani 1 1 d . . . . .
O17 O 0.6382(12) 0.8079(5) 0.9954(6) 0.052(3) Uani 1 1 d . . . . .
O14 O 0.6501(11) 0.9092(5) 1.1403(6) 0.049(3) Uani 1 1 d . . . . .
O7 O 0.8031(11) 0.5202(5) 1.6076(5) 0.046(3) Uani 1 1 d . . . . .
O15 O 0.3365(12) 0.9712(6) 1.1781(5) 0.059(4) Uani 1 1 d . . . . .
O13 O 0.4893(11) 0.8677(5) 1.1375(6) 0.049(3) Uani 1 1 d . . . . .
O23 O 0.8431(12) 0.4744(6) 1.3525(5) 0.052(3) Uani 1 1 d . . . . .
O1 O 0.6155(10) 0.9237(4) 0.9719(4) 0.032(2) Uani 1 1 d . . . . .
O5 O 0.4113(11) 0.9252(5) 0.9197(5) 0.044(3) Uani 1 1 d . . . . .
O30 O 0.9456(11) 0.9320(6) 0.9570(6) 0.054(3) Uani 1 1 d . . . . .
O32 O 0.2514(12) 0.8816(5) 1.1386(5) 0.050(3) Uani 1 1 d . . . . .
O19 O 0.6406(12) 0.8551(6) 0.8839(6) 0.053(3) Uani 1 1 d . . . . .
O24 O 1.0297(12) 0.4953(7) 1.3159(5) 0.058(4) Uani 1 1 d . . . . .
O20 O 0.8034(12) 0.8951(6) 0.8894(6) 0.057(3) Uani 1 1 d . . . . .
O21 O 0.7665(11) 0.5913(6) 1.3876(6) 0.055(3) Uani 1 1 d . . . . .
O35 O 0.6171(13) 0.6157(6) 1.5987(6) 0.062(4) Uani 1 1 d . . . . .
O26 O 0.9379(12) 0.6937(5) 1.4803(6) 0.056(3) Uani 1 1 d . . . . .
O29 O 0.4522(13) 0.8029(6) 0.9437(6) 0.059(4) Uani 1 1 d . . . . .
O28 O 1.0117(13) 0.6632(6) 1.5841(7) 0.062(4) Uani 1 1 d . . . . .
O10 O 0.7351(10) 0.5499(5) 1.5027(5) 0.046(3) Uani 1 1 d . . . . .
O25 O 0.7544(11) 0.6719(6) 1.5191(6) 0.056(3) Uani 1 1 d . . . . .
O22 O 0.9518(12) 0.6130(6) 1.3519(6) 0.061(4) Uani 1 1 d . . . . .
O36 O 0.8289(13) 0.3143(6) 1.5088(7) 0.064(4) Uani 1 1 d . . . . .
O4 O 0.4058(11) 0.8842(5) 1.0327(5) 0.045(3) Uani 1 1 d . . . . .
O27 O 0.8335(12) 0.6391(6) 1.6213(6) 0.056(3) Uani 1 1 d . . . . .
O31 O 0.7408(14) 1.0093(7) 1.1485(6) 0.062(4) Uani 1 1 d . . . . .
O34 O 0.6254(11) 0.5081(6) 1.4225(6) 0.059(4) Uani 1 1 d . . . . .
O9 O 0.9457(10) 0.5248(5) 1.4241(4) 0.037(2) Uani 1 1 d . . . . .
O6 O 0.7516(10) 1.0112(5) 0.9258(5) 0.041(3) Uani 1 1 d . . . . .
O11 O 0.9397(10) 0.5867(5) 1.5245(5) 0.038(3) Uani 1 1 d . . . . .
O2 O 0.7428(10) 0.9709(5) 1.0393(5) 0.044(3) Uani 1 1 d . . . . .
O33 O 1.1865(14) 0.5735(7) 1.3132(6) 0.066(4) Uani 1 1 d D . . . .
O12 O 0.8141(10) 0.4325(5) 1.4653(5) 0.046(3) Uani 1 1 d . . . . .
O3 O 0.4964(10) 0.9667(5) 1.0838(4) 0.040(3) Uani 1 1 d . . . . .
O8 O 0.8850(11) 0.4037(5) 1.5703(5) 0.046(3) Uani 1 1 d . . . . .
C68 C 0.7674(18) 0.7621(8) 1.4746(7) 0.047(4) Uani 1 1 d . . . . .
C2 C 0.8042(16) 0.7502(7) 1.0212(7) 0.042(4) Uani 1 1 d . . . . .
C46 C 0.929(2) 0.4560(8) 1.2547(6) 0.049(5) Uani 1 1 d . . . . .
C33 C 0.601(2) 0.7629(8) 1.1698(9) 0.059(5) Uani 1 1 d . . . . .
H33 H 0.518983 0.768155 1.169448 0.070 Uiso 1 1 calc R U . . .
C25 C 0.7855(19) 0.8038(9) 1.1635(9) 0.059(5) Uani 1 1 d . . . . .
H25 H 0.824210 0.836592 1.157463 0.070 Uiso 1 1 calc R U . . .
C57 C 0.787(2) 0.6861(9) 1.3450(9) 0.061(6) Uani 1 1 d . . . . .
C24 C 0.6647(18) 0.8074(10) 1.1592(9) 0.059(5) Uani 1 1 d . . . . .
C26 C 0.846(2) 0.7506(11) 1.1768(10) 0.076(7) Uani 1 1 d . . . . .
H26 H 0.926806 0.747445 1.179944 0.091 Uiso 1 1 calc R U . . .
C35 C 0.3574(18) 1.0076(9) 1.2652(7) 0.052(5) Uani 1 1 d . . . . .
C55 C 1.029(3) 0.4571(10) 1.2111(7) 0.072(7) Uani 1 1 d . . . . .
H55 H 1.099448 0.468309 1.217551 0.086 Uiso 1 1 calc R U . . .
C14 C 0.721(2) 0.8363(9) 0.7707(8) 0.064(6) Uani 1 1 d . . . . .
H14 H 0.649373 0.823644 0.787862 0.077 Uiso 1 1 calc R U . . .
C11 C 0.921(2) 0.7475(9) 1.0309(9) 0.062(6) Uani 1 1 d . . . . .
H11 H 0.958913 0.780595 1.027917 0.074 Uiso 1 1 calc R U . . .
C13 C 0.7862(17) 0.8625(8) 0.8019(8) 0.049(4) Uani 1 1 d . . . . .
C23 C 0.5965(17) 0.8654(8) 1.1439(7) 0.045(4) Uani 1 1 d . . . . .
C77 C 0.838(2) 0.8019(8) 1.4477(8) 0.064(6) Uani 1 1 d . . . . .
H77 H 0.922212 0.792157 1.438873 0.077 Uiso 1 1 calc R U . . .
C10 C 0.983(2) 0.6902(10) 1.0458(9) 0.067(6) Uani 1 1 d . . . . .
C12 C 0.7411(16) 0.8700(7) 0.8608(8) 0.041(4) Uani 1 1 d . . . . .
C80 C 0.864(2) 0.6776(7) 1.7283(7) 0.143(6) Uani 1 1 d G . . . .
H80 H 0.792198 0.663672 1.728519 0.172 Uiso 1 1 calc R U . . .
C79 C 0.948(2) 0.6795(7) 1.6785(5) 0.143(6) Uani 1 1 d G . . . .
C88 C 1.056(2) 0.7003(8) 1.6782(5) 0.143(6) Uani 1 1 d G . . . .
H88 H 1.111829 0.701582 1.644885 0.172 Uiso 1 1 calc R U . . .
C87 C 1.0805(18) 0.7191(7) 1.7275(7) 0.143(6) Uani 1 1 d G . . . .
H87 H 1.152819 0.732995 1.727283 0.172 Uiso 1 1 calc R U . . .
C86 C 0.9971(16) 0.7172(5) 1.7773(5) 0.143(6) Uani 1 1 d G . . . .
C81 C 0.8890(16) 0.6964(5) 1.7776(5) 0.143(6) Uani 1 1 d G . . . .
C82 C 0.8056(18) 0.6944(7) 1.8274(7) 0.143(6) Uani 1 1 d G . . . .
H82 H 0.733282 0.680546 1.827623 0.172 Uiso 1 1 calc R U . . .
C83 C 0.830(2) 0.7133(8) 1.8767(5) 0.143(6) Uani 1 1 d G . . . .
H83 H 0.774267 0.711958 1.910023 0.172 Uiso 1 1 calc R U . . .
C84 C 0.938(2) 0.7340(7) 1.8764(5) 0.143(6) Uani 1 1 d G . . . .
H84 H 0.954575 0.746620 1.909408 0.172 Uiso 1 1 calc R U . . .
C85 C 1.022(2) 0.7360(7) 1.8266(7) 0.143(6) Uani 1 1 d G . . . .
H85 H 1.093900 0.749869 1.826394 0.172 Uiso 1 1 calc R U . . .
C44 C 0.419(2) 1.0378(10) 1.2933(8) 0.067(6) Uani 1 1 d . . . . .
H44 H 0.485156 1.054155 1.273846 0.080 Uiso 1 1 calc R U . . .
C34 C 0.3985(15) 0.9975(7) 1.2044(8) 0.044(4) Uani 1 1 d . . . . .
C1 C 0.7426(17) 0.8083(7) 1.0065(7) 0.043(4) Uani 1 1 d . . . . .
C27 C 0.790(3) 0.7016(10) 1.1858(9) 0.077(8) Uani 1 1 d . . . . .
C76 C 0.778(3) 0.8596(10) 1.4337(10) 0.074(7) Uani 1 1 d . . . . .
C67 C 0.8256(17) 0.7043(8) 1.4915(8) 0.045(4) Uani 1 1 d . . . . .
C5 C 0.921(3) 0.6409(11) 1.0524(10) 0.086(9) Uani 1 1 d . . . . .
C69 C 0.634(2) 0.7739(10) 1.4840(10) 0.075(7) Uani 1 1 d . . . . .
H69 H 0.587744 0.744777 1.496990 0.089 Uiso 1 1 calc R U . . .
C3 C 0.743(2) 0.7006(9) 1.0317(11) 0.073(7) Uani 1 1 d . . . . .
H3 H 0.660555 0.705016 1.030377 0.088 Uiso 1 1 calc R U . . .
C15 C 0.764(3) 0.8287(12) 0.7120(10) 0.077(7) Uani 1 1 d . . . . .
C58 C 0.664(2) 0.6963(11) 1.3469(11) 0.084(8) Uani 1 1 d . . . . .
H58 H 0.614738 0.667904 1.357502 0.101 Uiso 1 1 calc R U . . .
C32 C 0.666(2) 0.7073(9) 1.1817(10) 0.073(7) Uani 1 1 d . . . . .
C66 C 0.865(3) 0.7255(9) 1.3268(9) 0.070(7) Uani 1 1 d . . . . .
H66 H 0.947441 0.715211 1.325284 0.084 Uiso 1 1 calc R U . . .
C64 C 0.695(4) 0.7975(12) 1.3136(10) 0.106(13) Uani 1 1 d . . . . .
C78 C 0.9242(14) 0.6604(8) 1.6268(7) 0.045(4) Uani 1 1 d . . . . .
C71 C 0.648(3) 0.8729(12) 1.4463(13) 0.094(9) Uani 1 1 d . . . . .
C56 C 0.8387(18) 0.6260(9) 1.3639(7) 0.050(5) Uani 1 1 d . . . . .
C65 C 0.817(4) 0.7806(11) 1.3108(11) 0.103(11) Uani 1 1 d . . . . .
H65 H 0.868835 0.807386 1.297687 0.123 Uiso 1 1 calc R U . . .
C47 C 0.819(2) 0.4388(10) 1.2514(9) 0.068(6) Uani 1 1 d . . . . .
H47 H 0.756663 0.436500 1.281925 0.082 Uiso 1 1 calc R U . . .
C43 C 0.385(3) 1.0441(11) 1.3501(10) 0.081(8) Uani 1 1 d . . . . .
H43 H 0.424161 1.067257 1.368682 0.097 Uiso 1 1 calc R U . . .
C45 C 0.9392(17) 0.4764(9) 1.3102(7) 0.050(5) Uani 1 1 d . . . . .
C42 C 0.294(3) 1.0165(11) 1.3799(10) 0.080(8) Uani 1 1 d . . . . .
C4 C 0.803(3) 0.6459(11) 1.0439(14) 0.102(10) Uani 1 1 d . . . . .
H4 H 0.764205 0.613147 1.046417 0.122 Uiso 1 1 calc R U . . .
C54 C 1.020(4) 0.4416(13) 1.1593(14) 0.101(10) Uani 1 1 d . . . . .
H54 H 1.085970 0.441691 1.129965 0.121 Uiso 1 1 calc R U . . .
C22 C 0.894(2) 0.8837(13) 0.7783(9) 0.078(7) Uani 1 1 d . . . . .
C20 C 0.869(3) 0.8512(15) 0.6876(10) 0.103(12) Uani 1 1 d . . . . .
C75 C 0.844(3) 0.9015(14) 1.4061(14) 0.108(11) Uani 1 1 d . . . . .
H75 H 0.927849 0.892652 1.396291 0.129 Uiso 1 1 calc R U . . .
C36 C 0.262(2) 0.9818(11) 1.2912(9) 0.073(7) Uani 1 1 d . . . . .
H36 H 0.218816 0.962811 1.270747 0.088 Uiso 1 1 calc R U . . .
C31 C 0.614(3) 0.6568(12) 1.1931(13) 0.106(10) Uani 1 1 d . . . . .
H31 H 0.532053 0.659146 1.192912 0.127 Uiso 1 1 calc R U . . .
C59 C 0.619(3) 0.7560(14) 1.3305(12) 0.096(10) Uani 1 1 d . . . . .
C16 C 0.705(4) 0.8060(15) 0.6788(14) 0.124(13) Uani 1 1 d . . . . .
H16 H 0.632326 0.792567 0.693122 0.148 Uiso 1 1 calc R U . . .
C37 C 0.228(3) 0.9849(14) 1.3520(11) 0.089(8) Uani 1 1 d . . . . .
C28 C 0.850(3) 0.6454(15) 1.2012(13) 0.111(12) Uani 1 1 d . . . . .
H28 H 0.930715 0.640881 1.205019 0.133 Uiso 1 1 calc R U . . .
C70 C 0.580(3) 0.8319(12) 1.4724(15) 0.108(11) Uani 1 1 d . . . . .
H70 H 0.496912 0.842275 1.482744 0.129 Uiso 1 1 calc R U . . .
C53 C 0.915(4) 0.4258(12) 1.1496(11) 0.111(13) Uani 1 1 d . . . . .
C9 C 1.105(3) 0.6827(14) 1.0544(11) 0.099(10) Uani 1 1 d . . . . .
H9 H 1.148921 0.713646 1.049175 0.119 Uiso 1 1 calc R U . . .
C60 C 0.498(4) 0.7702(17) 1.3314(12) 0.135(14) Uani 1 1 d . U . . .
H60 H 0.444695 0.743694 1.342847 0.162 Uiso 1 1 calc R U . . .
C48 C 0.814(3) 0.4246(13) 1.1932(13) 0.099(10) Uani 1 1 d . . . . .
C21 C 0.934(3) 0.8774(15) 0.7204(13) 0.106(11) Uani 1 1 d . . . . .
H21 H 1.004576 0.890863 0.703284 0.127 Uiso 1 1 calc R U . . .
C72 C 0.590(4) 0.9317(14) 1.431(2) 0.150(18) Uani 1 1 d . . . . .
H72 H 0.506140 0.940949 1.439130 0.180 Uiso 1 1 calc R U . . .
C52 C 0.905(6) 0.414(2) 1.0930(17) 0.18(3) Uani 1 1 d . . . . .
H52 H 0.967930 0.418377 1.063072 0.219 Uiso 1 1 calc R U . . .
C91 C 1.075(3) 0.9019(15) 1.0207(15) 0.120(13) Uani 1 1 d . . . . .
H91A H 1.027227 0.933861 1.042412 0.181 Uiso 1 1 calc R U . . .
H91B H 1.157543 0.898551 1.024987 0.181 Uiso 1 1 calc R U . . .
H91C H 1.044238 0.866308 1.033651 0.181 Uiso 1 1 calc R U . . .
C89 C 1.0672(19) 0.9122(13) 0.9625(14) 0.093(10) Uani 1 1 d . . . . .
H89 H 1.115617 0.942832 0.947651 0.111 Uiso 1 1 calc R U . . .
C104 C 0.506(3) 0.5270(14) 1.4134(14) 0.098(10) Uani 1 1 d . . . . .
H104 H 0.456160 0.496875 1.427439 0.118 Uiso 1 1 calc R U . . .
C92 C 0.480(3) 0.7478(12) 0.9219(16) 0.111(12) Uani 1 1 d . U . . .
H92 H 0.568769 0.738573 0.916053 0.133 Uiso 1 1 calc R U . . .
C106 C 0.457(3) 0.5813(14) 1.4448(16) 0.126(14) Uani 1 1 d . . . . .
H10A H 0.444520 0.572412 1.484324 0.188 Uiso 1 1 calc R U . . .
H10B H 0.381892 0.598235 1.434498 0.188 Uiso 1 1 calc R U . . .
H10C H 0.513899 0.608527 1.436003 0.188 Uiso 1 1 calc R U . . .
C107 C 0.516(3) 0.6580(15) 1.6117(15) 0.112(11) Uani 1 1 d D U . . .
H107 H 0.519680 0.689137 1.582853 0.134 Uiso 1 1 calc R U . . .
C98 C 0.234(3) 0.8345(15) 1.1764(15) 0.104(10) Uani 1 1 d . . . . .
H98 H 0.305073 0.824577 1.194001 0.125 Uiso 1 1 calc R U . . .
C41 C 0.263(3) 1.0198(17) 1.4420(11) 0.117(13) Uani 1 1 d . . . . .
H41 H 0.299943 1.043091 1.461318 0.140 Uiso 1 1 calc R U . . .
C17 C 0.755(5) 0.803(2) 0.6210(16) 0.147(19) Uani 1 1 d . . . . .
H17 H 0.715012 0.786529 0.597284 0.177 Uiso 1 1 calc R U . . .
C63 C 0.647(4) 0.8559(16) 1.2983(14) 0.133(14) Uani 1 1 d . U . . .
H63 H 0.698824 0.883475 1.287881 0.159 Uiso 1 1 calc R U . . .
C18 C 0.869(6) 0.824(2) 0.5973(15) 0.18(3) Uani 1 1 d . . . . .
H18 H 0.900795 0.819227 0.559333 0.213 Uiso 1 1 calc R U . . .
C6 C 0.984(4) 0.5829(15) 1.0661(16) 0.145(18) Uani 1 1 d . . . . .
H6 H 0.943821 0.550790 1.068402 0.175 Uiso 1 1 calc R U . . .
C7 C 1.088(5) 0.576(2) 1.074(2) 0.18(3) Uani 1 1 d . . . . .
H7 H 1.123881 0.538094 1.082915 0.215 Uiso 1 1 calc R U . . .
C74 C 0.784(6) 0.9591(16) 1.392(2) 0.16(2) Uani 1 1 d . . . . .
H74 H 0.828204 0.987362 1.374631 0.192 Uiso 1 1 calc R U . . .
C19 C 0.921(5) 0.8471(19) 0.6262(14) 0.15(2) Uani 1 1 d . . . . .
H19 H 0.991913 0.862093 0.610977 0.184 Uiso 1 1 calc R U . . .
C62 C 0.539(5) 0.869(2) 1.2991(18) 0.152(17) Uani 1 1 d . U . . .
H62 H 0.512073 0.907584 1.289913 0.182 Uiso 1 1 calc R U . . .
C30 C 0.677(5) 0.6037(17) 1.205(2) 0.17(2) Uani 1 1 d . . . . .
H30 H 0.639811 0.570410 1.209058 0.199 Uiso 1 1 calc R U . . .
C61 C 0.456(4) 0.833(2) 1.312(2) 0.165(19) Uani 1 1 d . U . . .
H61 H 0.375238 0.845768 1.309540 0.197 Uiso 1 1 calc R U . . .
C8 C 1.158(4) 0.625(2) 1.0715(16) 0.148(19) Uani 1 1 d . . . . .
H8 H 1.234632 0.619354 1.080509 0.178 Uiso 1 1 calc R U . . .
C73 C 0.655(6) 0.971(2) 1.407(3) 0.19(3) Uani 1 1 d . . . . .
H73 H 0.616095 1.007977 1.399104 0.225 Uiso 1 1 calc R U . . .
C40 C 0.179(5) 0.988(2) 1.4699(17) 0.18(2) Uani 1 1 d . . . . .
H40 H 0.161372 0.987703 1.508838 0.220 Uiso 1 1 calc R U . . .
C51 C 0.809(7) 0.398(3) 1.085(2) 0.21(3) Uani 1 1 d . . . . .
H51 H 0.806721 0.386639 1.049073 0.254 Uiso 1 1 calc R U . . .
C29 C 0.791(5) 0.6007(15) 1.2097(16) 0.144(19) Uani 1 1 d . . . . .
H29 H 0.832034 0.564962 1.219825 0.173 Uiso 1 1 calc R U . . .
C110 C 0.829(3) 0.2530(16) 1.5125(19) 0.131(14) Uani 1 1 d . U . . .
H110 H 0.911279 0.234738 1.496699 0.157 Uiso 1 1 calc R U . . .
C111 C 0.751(5) 0.234(2) 1.479(3) 0.26(3) Uani 1 1 d . U . . .
H11A H 0.755596 0.192340 1.482486 0.383 Uiso 1 1 calc R U . . .
H11B H 0.776246 0.245066 1.440611 0.383 Uiso 1 1 calc R U . . .
H11C H 0.668958 0.252133 1.492186 0.383 Uiso 1 1 calc R U . . .
C112 C 0.810(6) 0.240(3) 1.576(3) 0.28(4) Uani 1 1 d . U . . .
H11D H 0.875894 0.250910 1.590630 0.422 Uiso 1 1 calc R U . . .
H11E H 0.808239 0.198933 1.582966 0.422 Uiso 1 1 calc R U . . .
H11F H 0.735262 0.261826 1.594205 0.422 Uiso 1 1 calc R U . . .
C93 C 0.451(5) 0.7434(19) 0.8690(18) 0.20(2) Uani 1 1 d . U . . .
H93A H 0.364222 0.750135 0.872290 0.299 Uiso 1 1 calc R U . . .
H93B H 0.482292 0.705069 0.854735 0.299 Uiso 1 1 calc R U . . .
H93C H 0.485121 0.772087 0.843697 0.299 Uiso 1 1 calc R U . . .
C94 C 0.435(5) 0.7066(18) 0.966(2) 0.21(3) Uani 1 1 d . U . . .
H94A H 0.357023 0.699576 0.961405 0.319 Uiso 1 1 calc R U . . .
H94B H 0.429436 0.722822 1.002005 0.319 Uiso 1 1 calc R U . . .
H94C H 0.490428 0.670431 0.962855 0.319 Uiso 1 1 calc R U . . .
C100 C 0.133(6) 0.844(2) 1.218(2) 0.22(3) Uani 1 1 d . . . . .
H10S H 0.123441 0.883562 1.231065 0.333 Uiso 1 1 calc R U . . .
H10T H 0.141180 0.817145 1.248462 0.333 Uiso 1 1 calc R U . . .
H10U H 0.062434 0.839631 1.203247 0.333 Uiso 1 1 calc R U . . .
C99 C 0.230(6) 0.7855(19) 1.139(2) 0.24(4) Uani 1 1 d . . . . .
H99A H 0.149915 0.787817 1.131127 0.367 Uiso 1 1 calc R U . . .
H99B H 0.252102 0.748652 1.156897 0.367 Uiso 1 1 calc R U . . .
H99C H 0.286228 0.788676 1.104137 0.367 Uiso 1 1 calc R U . . .
C38 C 0.142(4) 0.955(2) 1.3834(14) 0.152(18) Uani 1 1 d . . . . .
H38 H 0.099081 0.933403 1.365161 0.182 Uiso 1 1 calc R U . . .
C39 C 0.119(6) 0.956(3) 1.4416(19) 0.22(3) Uani 1 1 d . . . . .
H39 H 0.061641 0.933997 1.461783 0.261 Uiso 1 1 calc R U . . .
C90 C 1.114(3) 0.8593(14) 0.9282(16) 0.119(12) Uani 1 1 d . . . . .
H90A H 1.071645 0.827835 0.944034 0.178 Uiso 1 1 calc R U . . .
H90B H 1.198825 0.848237 0.928011 0.178 Uiso 1 1 calc R U . . .
H90C H 1.101204 0.867502 0.890533 0.178 Uiso 1 1 calc R U . . .
C105 C 0.511(3) 0.5358(17) 1.3521(15) 0.137(15) Uani 1 1 d . . . . .
H10D H 0.430879 0.550282 1.345279 0.206 Uiso 1 1 calc R U . . .
H10E H 0.540313 0.499320 1.333579 0.206 Uiso 1 1 calc R U . . .
H10F H 0.563744 0.563620 1.337715 0.206 Uiso 1 1 calc R U . . .
C108 C 0.406(4) 0.639(2) 1.618(3) 0.22(3) Uani 1 1 d . U . . .
H10G H 0.398561 0.622575 1.583906 0.327 Uiso 1 1 calc R U . . .
H10H H 0.342343 0.671591 1.627581 0.327 Uiso 1 1 calc R U . . .
H10I H 0.399836 0.610085 1.647796 0.327 Uiso 1 1 calc R U . . .
C109 C 0.511(5) 0.683(3) 1.667(2) 0.27(3) Uani 1 1 d D U . . .
H10J H 0.535935 0.652905 1.692568 0.404 Uiso 1 1 calc R U . . .
H10K H 0.430183 0.701606 1.681504 0.404 Uiso 1 1 calc R U . . .
H10L H 0.564913 0.711950 1.662790 0.404 Uiso 1 1 calc R U . . .
C95 C 0.802(4) 0.9897(19) 1.1938(16) 0.144(17) Uani 1 1 d D U . . .
H95 H 0.778123 0.953490 1.211535 0.173 Uiso 1 1 calc R U . . .
C97 C 0.936(4) 0.984(3) 1.172(2) 0.25(3) Uani 1 1 d D U . . .
H97A H 0.956736 1.020436 1.157114 0.372 Uiso 1 1 calc R U . . .
H97B H 0.958952 0.954835 1.143638 0.372 Uiso 1 1 calc R U . . .
H97C H 0.978259 0.971477 1.202593 0.372 Uiso 1 1 calc R U . . .
C96 C 0.764(7) 1.040(3) 1.233(3) 0.32(4) Uani 1 1 d D U . . .
H96A H 0.833512 1.051719 1.242975 0.479 Uiso 1 1 calc R U . . .
H96B H 0.710306 1.029018 1.265532 0.479 Uiso 1 1 calc R U . . .
H96C H 0.722133 1.072515 1.213917 0.479 Uiso 1 1 calc R U . . .
C49 C 0.704(5) 0.409(3) 1.1843(19) 0.20(3) Uani 1 1 d . . . . .
H49 H 0.636606 0.409066 1.212862 0.240 Uiso 1 1 calc R U . . .
C50 C 0.704(6) 0.395(3) 1.127(3) 0.22(3) Uani 1 1 d . . . . .
H50 H 0.636073 0.383110 1.118139 0.265 Uiso 1 1 calc R U . . .
C101 C 1.192(4) 0.6148(19) 1.2686(17) 0.18(2) Uani 1 1 d D U . . .
H101 H 1.108420 0.629952 1.264318 0.212 Uiso 1 1 calc R U . . .
C102 C 1.243(7) 0.570(3) 1.225(2) 0.33(4) Uani 1 1 d D U . . .
H10M H 1.312946 0.546160 1.235244 0.493 Uiso 1 1 calc R U . . .
H10N H 1.266642 0.589333 1.189545 0.493 Uiso 1 1 calc R U . . .
H10O H 1.183608 0.546103 1.222063 0.493 Uiso 1 1 calc R U . . .
C103 C 1.246(6) 0.664(2) 1.286(3) 0.29(4) Uani 1 1 d D U . . .
H10P H 1.331606 0.652674 1.282473 0.440 Uiso 1 1 calc R U . . .
H10Q H 1.210953 0.672926 1.324600 0.440 Uiso 1 1 calc R U . . .
H10R H 1.229110 0.697758 1.262839 0.440 Uiso 1 1 calc R U . . .

loop_
_atom_site_aniso_label
_atom_site_aniso_U_11
_atom_site_aniso_U_22
_atom_site_aniso_U_33
_atom_site_aniso_U_23
_atom_site_aniso_U_13
_atom_site_aniso_U_12
Ta3 0.0383(4) 0.0321(3) 0.0368(3) 0.0028(3) -0.0153(3) -0.0072(3)
Ta2 0.0312(3) 0.0319(3) 0.0417(4) -0.0002(3) -0.0125(3) -0.0018(2)
Ta4 0.0350(3) 0.0327(3) 0.0384(3) 0.0059(3) -0.0116(3) -0.0068(3)
Ta6 0.0351(3) 0.0397(4) 0.0387(4) 0.0006(3) -0.0122(3) 0.0002(3)
Ta1 0.0377(4) 0.0283(3) 0.0427(4) -0.0004(3) -0.0134(3) -0.0054(3)
Ta7 0.0359(4) 0.0368(4) 0.0380(4) -0.0019(3) -0.0051(3) 0.0037(3)
Ta5 0.0378(4) 0.0415(4) 0.0360(4) 0.0052(3) -0.0079(3) 0.0004(3)
Ta8 0.0377(4) 0.0333(3) 0.0480(4) -0.0010(3) -0.0092(3) -0.0002(3)
O18 0.051(7) 0.030(6) 0.069(8) 0.014(6) -0.030(6) -0.008(5)
O16 0.052(8) 0.055(8) 0.051(7) -0.002(6) -0.016(6) -0.024(6)
O17 0.052(8) 0.035(7) 0.076(9) 0.004(6) -0.030(7) -0.005(6)
O14 0.050(7) 0.040(7) 0.064(8) 0.016(6) -0.030(6) -0.005(6)
O7 0.046(7) 0.053(7) 0.037(6) 0.005(5) -0.007(5) -0.006(6)
O15 0.052(8) 0.071(9) 0.046(7) 0.028(7) -0.009(6) 0.002(7)
O13 0.044(7) 0.036(6) 0.069(9) 0.018(6) -0.019(6) -0.005(5)
O23 0.068(9) 0.052(8) 0.044(7) -0.006(6) -0.031(6) -0.011(6)
O1 0.043(6) 0.021(5) 0.035(6) -0.002(4) -0.007(5) -0.010(4)
O5 0.046(7) 0.040(6) 0.052(7) -0.002(5) -0.022(6) -0.012(5)
O30 0.033(6) 0.056(8) 0.075(9) -0.003(7) -0.022(6) 0.002(6)
O32 0.050(7) 0.046(7) 0.054(8) 0.016(6) -0.006(6) -0.015(6)
O19 0.057(8) 0.049(8) 0.056(8) -0.008(6) -0.005(6) -0.018(6)
O24 0.048(8) 0.084(10) 0.041(7) -0.008(7) 0.003(6) -0.018(7)
O20 0.047(8) 0.054(8) 0.059(8) 0.005(6) -0.002(6) 0.012(6)
O21 0.039(7) 0.044(7) 0.076(9) 0.010(7) -0.016(6) 0.008(6)
O35 0.059(9) 0.047(8) 0.072(10) 0.001(7) -0.001(7) 0.004(6)
O26 0.050(8) 0.041(7) 0.071(9) 0.008(6) -0.012(7) 0.004(6)
O29 0.065(9) 0.041(7) 0.076(10) -0.003(7) -0.017(7) -0.020(6)
O28 0.062(9) 0.045(8) 0.087(11) -0.027(7) -0.033(8) -0.002(6)
O10 0.028(6) 0.046(7) 0.058(8) 0.007(6) -0.006(5) 0.003(5)
O25 0.040(7) 0.045(7) 0.074(9) 0.009(7) -0.004(6) 0.008(6)
O22 0.044(8) 0.066(9) 0.067(9) 0.025(7) -0.014(6) 0.007(6)
O36 0.060(9) 0.043(8) 0.093(11) -0.003(7) -0.015(8) -0.022(7)
O4 0.049(7) 0.031(6) 0.059(8) 0.002(5) -0.018(6) -0.012(5)
O27 0.054(8) 0.057(8) 0.052(8) -0.009(6) 0.009(6) -0.012(7)
O31 0.073(10) 0.070(9) 0.052(8) 0.001(7) -0.030(7) -0.015(8)
O34 0.039(7) 0.075(10) 0.064(9) 0.008(7) -0.026(6) 0.000(6)
O9 0.041(6) 0.043(6) 0.025(5) -0.005(5) 0.001(4) -0.011(5)
O6 0.030(6) 0.043(7) 0.051(7) 0.008(5) -0.009(5) -0.011(5)
O11 0.034(6) 0.042(6) 0.037(6) -0.018(5) 0.001(5) -0.001(5)
O2 0.038(6) 0.052(7) 0.048(7) 0.010(6) -0.021(5) -0.011(5)
O33 0.062(9) 0.074(10) 0.055(9) 0.024(7) -0.008(7) -0.004(8)
O12 0.033(6) 0.054(7) 0.054(7) -0.003(6) -0.013(5) -0.005(5)
O3 0.043(6) 0.065(8) 0.020(5) -0.007(5) -0.018(5) -0.015(6)
O8 0.044(7) 0.051(7) 0.039(6) 0.014(5) 0.001(5) -0.011(6)
C68 0.059(11) 0.042(10) 0.037(9) -0.013(8) -0.011(8) 0.007(8)
C2 0.044(10) 0.029(8) 0.049(10) -0.010(7) -0.009(8) 0.008(7)
C46 0.091(15) 0.046(10) 0.019(7) 0.000(7) -0.025(9) -0.014(10)
C33 0.059(12) 0.032(9) 0.080(14) 0.018(9) -0.019(11) 0.009(9)
C25 0.054(12) 0.058(12) 0.070(14) 0.021(10) -0.030(10) -0.013(10)
C57 0.079(15) 0.045(11) 0.051(11) 0.024(9) -0.012(10) 0.006(10)
C24 0.046(11) 0.070(14) 0.063(13) 0.032(11) -0.023(9) -0.009(10)
C26 0.070(15) 0.079(17) 0.078(16) 0.012(13) -0.039(13) 0.018(13)
C35 0.051(11) 0.073(13) 0.028(9) -0.010(8) -0.010(8) 0.003(9)
C55 0.11(2) 0.074(15) 0.022(9) -0.012(9) -0.011(10) 0.009(13)
C14 0.089(16) 0.058(13) 0.043(11) -0.015(9) -0.019(11) 0.009(11)
C11 0.063(13) 0.049(11) 0.060(12) 0.002(9) -0.012(10) 0.031(10)
C13 0.044(10) 0.042(10) 0.055(11) 0.000(8) 0.002(8) 0.001(8)
C23 0.052(11) 0.052(11) 0.042(9) 0.014(8) -0.028(8) -0.023(9)
C77 0.108(19) 0.036(10) 0.047(11) 0.009(8) -0.022(11) 0.003(11)
C10 0.083(16) 0.057(13) 0.055(12) 0.004(10) -0.029(11) 0.029(12)
C12 0.047(10) 0.026(8) 0.061(11) 0.003(7) -0.034(9) -0.012(7)
C80 0.261(19) 0.081(7) 0.081(6) -0.022(6) -0.067(9) 0.041(9)
C79 0.261(19) 0.081(7) 0.081(6) -0.022(6) -0.067(9) 0.041(9)
C88 0.261(19) 0.081(7) 0.081(6) -0.022(6) -0.067(9) 0.041(9)
C87 0.261(19) 0.081(7) 0.081(6) -0.022(6) -0.067(9) 0.041(9)
C86 0.261(19) 0.081(7) 0.081(6) -0.022(6) -0.067(9) 0.041(9)
C81 0.261(19) 0.081(7) 0.081(6) -0.022(6) -0.067(9) 0.041(9)
C82 0.261(19) 0.081(7) 0.081(6) -0.022(6) -0.067(9) 0.041(9)
C83 0.261(19) 0.081(7) 0.081(6) -0.022(6) -0.067(9) 0.041(9)
C84 0.261(19) 0.081(7) 0.081(6) -0.022(6) -0.067(9) 0.041(9)
C85 0.261(19) 0.081(7) 0.081(6) -0.022(6) -0.067(9) 0.041(9)
C44 0.098(17) 0.067(14) 0.028(9) -0.002(9) -0.021(10) 0.018(12)
C34 0.041(9) 0.028(8) 0.077(12) 0.006(8) -0.051(9) -0.004(7)
C1 0.053(11) 0.028(8) 0.045(10) -0.001(7) -0.013(8) 0.007(7)
C27 0.11(2) 0.058(14) 0.046(12) 0.017(10) -0.022(12) 0.034(14)
C76 0.10(2) 0.051(13) 0.069(15) 0.014(11) -0.029(14) 0.001(13)
C67 0.044(10) 0.039(9) 0.050(10) -0.008(8) -0.012(8) 0.004(8)
C5 0.12(2) 0.060(15) 0.063(15) 0.019(12) -0.021(14) 0.033(15)
C69 0.072(15) 0.051(12) 0.092(17) 0.032(12) -0.025(13) 0.021(11)
C3 0.076(16) 0.045(12) 0.097(19) 0.009(12) -0.020(14) -0.001(11)
C15 0.10(2) 0.076(17) 0.056(14) -0.006(12) -0.027(14) 0.013(14)
C58 0.080(17) 0.070(16) 0.090(18) 0.020(13) -0.027(14) 0.034(13)
C32 0.090(17) 0.040(11) 0.075(15) 0.038(11) -0.001(13) 0.002(11)
C66 0.11(2) 0.038(11) 0.058(13) 0.015(9) -0.027(13) 0.000(11)
C64 0.18(3) 0.057(16) 0.047(14) 0.004(11) 0.008(17) 0.04(2)
C78 0.023(8) 0.062(12) 0.044(10) 0.015(8) -0.001(7) 0.001(8)
C71 0.11(2) 0.066(17) 0.11(2) 0.007(16) -0.045(19) 0.014(16)
C56 0.055(12) 0.066(13) 0.034(9) 0.013(8) -0.017(8) -0.018(10)
C65 0.19(4) 0.043(14) 0.072(18) 0.009(12) -0.01(2) -0.014(18)
C47 0.099(18) 0.073(15) 0.042(11) -0.010(10) -0.034(11) -0.011(13)
C43 0.11(2) 0.065(15) 0.062(15) -0.013(12) -0.022(14) 0.017(15)
C45 0.042(10) 0.063(12) 0.035(9) 0.020(8) 0.004(8) 0.004(9)
C42 0.12(2) 0.067(15) 0.047(13) -0.013(11) -0.017(14) 0.006(15)
C4 0.11(2) 0.051(15) 0.14(3) 0.008(16) -0.04(2) 0.018(15)
C54 0.13(3) 0.08(2) 0.09(2) -0.015(16) -0.04(2) -0.005(19)
C22 0.073(16) 0.11(2) 0.047(12) -0.011(12) -0.002(11) 0.002(14)
C20 0.14(3) 0.11(2) 0.041(13) -0.008(14) -0.010(16) 0.04(2)
C75 0.13(3) 0.09(2) 0.12(3) 0.029(19) -0.05(2) -0.04(2)
C36 0.074(16) 0.087(17) 0.053(13) -0.021(12) 0.002(11) -0.008(13)
C31 0.13(3) 0.070(18) 0.10(2) 0.024(16) -0.01(2) 0.003(18)
C59 0.085(19) 0.10(2) 0.082(18) 0.027(16) -0.031(15) 0.042(17)
C16 0.16(3) 0.12(3) 0.09(2) -0.05(2) -0.05(2) 0.02(2)
C37 0.084(19) 0.11(2) 0.061(15) -0.004(15) 0.019(13) -0.020(16)
C28 0.13(3) 0.09(2) 0.10(2) 0.029(18) -0.03(2) 0.03(2)
C70 0.09(2) 0.068(18) 0.16(3) 0.022(19) -0.06(2) 0.016(16)
C53 0.21(4) 0.066(17) 0.039(13) 0.008(12) -0.011(19) 0.01(2)
C9 0.09(2) 0.11(2) 0.082(18) 0.009(16) -0.035(15) 0.043(17)
C60 0.15(3) 0.16(3) 0.075(18) 0.086(19) -0.020(18) 0.00(2)
C48 0.14(3) 0.09(2) 0.08(2) -0.015(16) -0.05(2) -0.03(2)
C21 0.10(2) 0.12(3) 0.076(19) -0.003(18) 0.023(17) 0.002(19)
C72 0.17(4) 0.061(19) 0.23(5) 0.02(3) -0.10(4) 0.03(2)
C52 0.32(8) 0.16(4) 0.09(3) -0.06(3) -0.12(4) 0.01(4)
C91 0.13(3) 0.12(3) 0.15(3) 0.02(2) -0.11(3) -0.03(2)
C89 0.028(11) 0.09(2) 0.16(3) 0.024(19) -0.040(14) -0.009(11)
C104 0.082(19) 0.11(2) 0.12(3) 0.026(19) -0.065(19) -0.020(17)
C92 0.12(3) 0.054(15) 0.16(3) -0.056(19) -0.04(2) 0.005(16)
C106 0.08(2) 0.10(2) 0.16(3) 0.04(2) 0.01(2) 0.028(18)
C107 0.061(17) 0.09(2) 0.16(3) -0.02(2) 0.004(19) 0.017(15)
C98 0.10(2) 0.12(3) 0.11(2) 0.03(2) -0.028(19) -0.05(2)
C41 0.13(3) 0.15(3) 0.046(15) -0.006(17) 0.013(17) 0.01(2)
C17 0.20(5) 0.16(4) 0.07(2) -0.05(3) -0.05(3) 0.04(4)
C63 0.18(3) 0.11(2) 0.09(2) 0.012(18) -0.03(2) 0.04(2)
C18 0.26(7) 0.19(5) 0.05(2) -0.05(3) -0.04(3) 0.09(5)
C6 0.18(4) 0.09(2) 0.14(3) 0.04(2) -0.06(3) 0.07(3)
C7 0.18(5) 0.14(4) 0.17(5) 0.09(4) -0.02(4) 0.04(4)
C74 0.26(6) 0.08(2) 0.18(4) 0.08(3) -0.11(5) -0.09(3)
C19 0.22(5) 0.15(4) 0.06(2) -0.04(2) -0.02(3) 0.06(3)
C62 0.15(3) 0.14(3) 0.13(3) 0.04(2) -0.03(3) 0.04(3)
C30 0.20(5) 0.08(2) 0.22(5) 0.07(3) -0.05(4) -0.01(3)
C61 0.12(3) 0.18(4) 0.17(3) 0.03(3) -0.02(3) 0.04(3)
C8 0.12(3) 0.18(4) 0.11(3) -0.03(3) -0.05(2) 0.11(3)
C73 0.24(7) 0.14(4) 0.23(6) 0.09(4) -0.13(6) -0.07(5)
C40 0.26(6) 0.22(6) 0.07(2) -0.04(3) 0.02(3) -0.08(5)
C51 0.29(9) 0.26(7) 0.09(3) -0.07(4) -0.06(4) 0.00(6)
C29 0.24(6) 0.07(2) 0.12(3) 0.05(2) -0.08(3) 0.02(3)
C110 0.10(3) 0.10(2) 0.19(4) 0.00(3) 0.00(3) -0.04(2)
C111 0.23(5) 0.18(5) 0.42(8) -0.01(5) -0.11(5) -0.14(4)
C112 0.26(6) 0.25(6) 0.28(6) 0.18(5) 0.04(5) -0.06(5)
C93 0.32(6) 0.16(4) 0.13(3) -0.08(3) -0.01(4) -0.12(4)
C94 0.29(6) 0.09(3) 0.28(6) 0.05(3) -0.07(5) -0.10(3)
C100 0.29(7) 0.15(4) 0.18(5) 0.04(4) 0.07(5) -0.03(5)
C99 0.48(11) 0.12(4) 0.21(5) 0.05(4) -0.16(6) -0.17(5)
C38 0.15(4) 0.23(5) 0.08(2) -0.03(3) 0.03(2) -0.09(3)
C39 0.29(7) 0.28(7) 0.09(3) -0.05(4) 0.05(4) -0.16(6)
C90 0.08(2) 0.09(2) 0.18(4) -0.01(2) -0.02(2) 0.027(17)
C105 0.13(3) 0.16(4) 0.13(3) 0.00(3) -0.09(3) 0.03(3)
C108 0.08(3) 0.20(5) 0.35(7) -0.08(5) -0.02(4) 0.05(3)
C109 0.21(5) 0.24(5) 0.36(7) -0.22(5) -0.04(5) -0.01(4)
C95 0.17(4) 0.16(3) 0.14(3) 0.04(3) -0.11(3) -0.09(3)
C97 0.14(4) 0.32(7) 0.30(6) -0.01(5) -0.15(4) 0.03(4)
C96 0.33(8) 0.47(9) 0.20(6) -0.09(6) -0.09(6) -0.11(7)
C49 0.19(5) 0.32(7) 0.12(3) -0.08(4) -0.02(3) -0.12(5)
C50 0.20(6) 0.34(8) 0.18(5) -0.11(6) -0.07(4) -0.10(6)
C101 0.13(4) 0.19(5) 0.22(5) -0.01(4) -0.06(4) -0.05(3)
C102 0.41(9) 0.48(9) 0.12(4) -0.05(6) -0.04(5) -0.11(7)
C103 0.27(7) 0.23(6) 0.37(8) 0.17(6) -0.05(6) -0.06(5)

loop_
_atom_type_symbol
_atom_type_description
_atom_type_scat_dispersion_real
_atom_type_scat_dispersion_imag
_atom_type_scat_source
C C 0.0013 0.0009 'International Tables Vol C Tables 4.2.6.8 and 6.1.1.4'
H H 0.0000 0.0000 'International Tables Vol C Tables 4.2.6.8 and 6.1.1.4'
O O 0.0058 0.0036 'International Tables Vol C Tables 4.2.6.8 and 6.1.1.4'
Ta Ta -0.2942 4.4211 'International Tables Vol C Tables 4.2.6.8 and 6.1.1.4'

loop_
_geom_angle_atom_site_label_1
_geom_angle_atom_site_label_2
_geom_angle_atom_site_label_3
_geom_angle
_geom_angle_site_symmetry_1
_geom_angle_site_symmetry_3
_geom_angle_publ_flag
O14 Ta3 O16 81.5(5) . . ?
O5 Ta3 O16 90.3(5) 2_677 . ?
O5 Ta3 O14 171.5(5) 2_677 . ?
O5 Ta3 O3 97.3(5) 2_677 . ?
O31 Ta3 O16 83.5(6) . . ?
O31 Ta3 O14 84.4(6) . . ?
O31 Ta3 O5 97.3(6) . 2_677 ?
O31 Ta3 O2 97.4(6) . . ?
O31 Ta3 O3 158.9(6) . . ?
O2 Ta3 O16 172.1(5) . . ?
O2 Ta3 O14 90.7(5) . . ?
O2 Ta3 O5 97.3(5) . 2_677 ?
O2 Ta3 O3 95.8(5) . . ?
O3 Ta3 O16 81.2(4) . . ?
O3 Ta3 O14 79.0(5) . . ?
O1 Ta2 O18 81.0(4) . . ?
O1 Ta2 O20 82.7(5) . . ?
O1 Ta2 O6 94.9(4) . . ?
O1 Ta2 O2 92.5(5) . . ?
O30 Ta2 O18 85.7(5) . . ?
O30 Ta2 O1 164.4(5) . . ?
O30 Ta2 O20 87.8(6) . . ?
O30 Ta2 O6 97.2(5) . . ?
O30 Ta2 O2 95.8(5) . . ?
O20 Ta2 O18 83.0(5) . . ?
O6 Ta2 O18 171.1(5) . . ?
O6 Ta2 O20 88.7(5) . . ?
O6 Ta2 O2 96.8(5) . . ?
O2 Ta2 O18 91.2(5) . . ?
O2 Ta2 O20 173.0(5) . . ?
O15 Ta4 O13 81.9(5) . . ?
O32 Ta4 O15 84.4(6) . . ?
O32 Ta4 O13 82.0(5) . . ?
O32 Ta4 O4 96.3(5) . . ?
O32 Ta4 O6 98.4(5) . 2_677 ?
O4 Ta4 O15 171.1(5) . . ?
O4 Ta4 O13 89.4(5) . . ?
O6 Ta4 O15 90.5(5) 2_677 . ?
O6 Ta4 O13 172.3(5) 2_677 . ?
O6 Ta4 O4 98.2(5) 2_677 . ?
O3 Ta4 O15 81.9(5) . . ?
O3 Ta4 O13 79.5(5) . . ?
O3 Ta4 O32 158.4(5) . . ?
O3 Ta4 O4 94.7(5) . . ?
O3 Ta4 O6 98.4(5) . 2_677 ?
O23 Ta6 O21 83.0(5) . . ?
O10 Ta6 O23 172.2(5) . . ?
O10 Ta6 O21 89.7(5) . . ?
O34 Ta6 O23 86.8(6) . . ?
O34 Ta6 O21 83.7(6) . . ?
O34 Ta6 O10 95.1(6) . . ?
O34 Ta6 O9 161.9(5) . . ?
O34 Ta6 O12 99.0(6) . . ?
O9 Ta6 O23 83.6(5) . . ?
O9 Ta6 O21 79.9(5) . . ?
O9 Ta6 O10 92.5(5) . . ?
O12 Ta6 O23 89.9(5) . . ?
O12 Ta6 O21 172.3(5) . . ?
O12 Ta6 O10 97.2(5) . . ?
O12 Ta6 O9 96.3(5) . . ?
O1 Ta1 O17 82.5(5) . . ?
O1 Ta1 O5 97.2(5) . . ?
O1 Ta1 O19 81.7(5) . . ?
O1 Ta1 O29 160.4(5) . . ?
O1 Ta1 O4 95.3(5) . . ?
O5 Ta1 O17 170.8(5) . . ?
O5 Ta1 O19 88.5(5) . . ?
O5 Ta1 O29 96.5(6) . . ?
O5 Ta1 O4 97.0(5) . . ?
O19 Ta1 O17 82.4(5) . . ?
O29 Ta1 O17 81.8(5) . . ?
O29 Ta1 O19 84.7(6) . . ?
O4 Ta1 O17 92.2(5) . . ?
O4 Ta1 O19 174.1(5) . . ?
O4 Ta1 O29 96.8(6) . . ?
O7 Ta7 O25 170.7(6) . . ?
O7 Ta7 O27 89.4(5) . . ?
O7 Ta7 O11 96.6(5) . . ?
O35 Ta7 O7 97.5(6) . . ?
O35 Ta7 O10 98.1(6) . . ?
O35 Ta7 O25 82.3(5) . . ?
O35 Ta7 O27 85.6(6) . . ?
O35 Ta7 O11 160.7(5) . . ?
O10 Ta7 O7 96.7(5) . . ?
O10 Ta7 O25 92.5(5) . . ?
O10 Ta7 O27 172.4(5) . . ?
O10 Ta7 O11 93.2(5) . . ?
O25 Ta7 O27 81.4(6) . . ?
O11 Ta7 O25 81.6(5) . . ?
O11 Ta7 O27 81.5(5) . . ?
O7 Ta5 O24 89.6(6) 2_768 . ?
O7 Ta5 O22 172.2(6) 2_768 . ?
O22 Ta5 O24 82.6(6) . . ?
O9 Ta5 O7 97.9(5) . 2_768 ?
O9 Ta5 O24 82.9(5) . . ?
O9 Ta5 O22 80.9(5) . . ?
O9 Ta5 O33 160.2(6) . . ?
O9 Ta5 O8 93.9(5) . 2_768 ?
O33 Ta5 O7 96.7(6) . 2_768 ?
O33 Ta5 O24 83.9(6) . . ?
O33 Ta5 O22 82.9(6) . . ?
O8 Ta5 O7 97.5(5) 2_768 2_768 ?
O8 Ta5 O24 172.5(5) 2_768 . ?
O8 Ta5 O22 90.2(6) 2_768 . ?
O8 Ta5 O33 97.4(6) 2_768 . ?
O28 Ta8 O26 82.0(5) 2_768 2_768 ?
O36 Ta8 O26 82.4(6) . 2_768 ?
O36 Ta8 O28 84.2(6) . 2_768 ?
O36 Ta8 O12 98.9(6) . . ?
O36 Ta8 O8 96.9(6) . . ?
O11 Ta8 O26 80.8(5) 2_768 2_768 ?
O11 Ta8 O28 83.1(5) 2_768 2_768 ?
O11 Ta8 O36 160.1(6) 2_768 . ?
O11 Ta8 O12 96.5(5) 2_768 . ?
O11 Ta8 O8 93.9(5) 2_768 . ?
O12 Ta8 O26 172.5(5) . 2_768 ?
O12 Ta8 O28 90.8(5) . 2_768 ?
O12 Ta8 O8 96.5(5) . . ?
O8 Ta8 O26 90.7(5) . 2_768 ?
O8 Ta8 O28 172.4(5) . 2_768 ?
C1 O18 Ta2 137.4(11) . . ?
C34 O16 Ta3 137.4(11) . . ?
C1 O17 Ta1 134.5(11) . . ?
C23 O14 Ta3 137.0(11) . . ?
Ta5 O7 Ta7 146.5(7) 2_768 . ?
C34 O15 Ta4 137.6(13) . . ?
C23 O13 Ta4 135.9(11) . . ?
C45 O23 Ta6 136.7(13) . . ?
Ta1 O1 Ta2 149.0(6) . . ?
Ta3 O5 Ta1 146.5(6) 2_677 . ?
C89 O30 Ta2 161.9(16) . . ?
C98 O32 Ta4 146.7(17) . . ?
C12 O19 Ta1 138.1(12) . . ?
C45 O24 Ta5 137.8(13) . . ?
C12 O20 Ta2 138.7(13) . . ?
C56 O21 Ta6 135.9(12) . . ?
C107 O35 Ta7 154.0(19) . . ?
C67 O26 Ta8 135.2(13) . 2_768 ?
C92 O29 Ta1 147.8(18) . . ?
C78 O28 Ta8 138.8(13) . 2_768 ?
Ta7 O10 Ta6 150.0(6) . . ?
C67 O25 Ta7 135.5(11) . . ?
C56 O22 Ta5 135.9(13) . . ?
C110 O36 Ta8 146.3(19) . . ?
Ta4 O4 Ta1 147.3(6) . . ?
C78 O27 Ta7 139.6(12) . . ?
C95 O31 Ta3 147.8(18) . . ?
C104 O34 Ta6 161.6(17) . . ?
Ta5 O9 Ta6 149.7(6) . . ?
Ta4 O6 Ta2 147.1(6) 2_677 . ?
Ta8 O11 Ta7 149.5(6) 2_768 . ?
Ta3 O2 Ta2 149.4(6) . . ?
C101 O33 Ta5 145(2) . . ?
Ta6 O12 Ta8 147.6(7) . . ?
Ta4 O3 Ta3 153.0(6) . . ?
Ta5 O8 Ta8 148.2(7) 2_768 . ?
C77 C68 C67 119.4(18) . . ?
C77 C68 C69 122.3(18) . . ?
C69 C68 C67 118.2(18) . . ?
C11 C2 C1 116.6(17) . . ?
C11 C2 C3 121.1(18) . . ?
C3 C2 C1 121.9(17) . . ?
C55 C46 C45 117.3(19) . . ?
C47 C46 C55 126.7(17) . . ?
C47 C46 C45 116.0(18) . . ?
C24 C33 H33 121.4 . . ?
C24 C33 C32 117(2) . . ?
C32 C33 H33 121.4 . . ?
C24 C25 H25 121.0 . . ?
C26 C25 H25 121.0 . . ?
C26 C25 C24 118(2) . . ?
C58 C57 C56 116(2) . . ?
C66 C57 C58 125(2) . . ?
C66 C57 C56 119(2) . . ?
C33 C24 C25 124.4(19) . . ?
C33 C24 C23 116.4(17) . . ?
C25 C24 C23 119.1(19) . . ?
C25 C26 H26 119.2 . . ?
C25 C26 C27 122(2) . . ?
C27 C26 H26 119.2 . . ?
C44 C35 C34 120.4(19) . . ?
C36 C35 C44 122.8(19) . . ?
C36 C35 C34 116.7(18) . . ?
C46 C55 H55 120.6 . . ?
C54 C55 C46 119(3) . . ?
C54 C55 H55 120.6 . . ?
C13 C14 H14 120.0 . . ?
C13 C14 C15 120(2) . . ?
C15 C14 H14 120.0 . . ?
C2 C11 H11 121.5 . . ?
C2 C11 C10 117(2) . . ?
C10 C11 H11 121.5 . . ?
C14 C13 C12 119.2(18) . . ?
C14 C13 C22 123(2) . . ?
C22 C13 C12 118.0(19) . . ?
O14 C23 C24 117.3(16) . . ?
O13 C23 O14 123.9(17) . . ?
O13 C23 C24 118.7(16) . . ?
C68 C77 H77 121.0 . . ?
C68 C77 C76 118(2) . . ?
C76 C77 H77 121.0 . . ?
C5 C10 C11 120(2) . . ?
C9 C10 C11 121(3) . . ?
C9 C10 C5 119(2) . . ?
O19 C12 O20 120.8(17) . . ?
O19 C12 C13 121.0(15) . . ?
O20 C12 C13 118.2(17) . . ?
C79 C80 H80 120.0 . . ?
C79 C80 C81 120.0 . . ?
C81 C80 H80 120.0 . . ?
C80 C79 C88 120.0 . . ?
C80 C79 C78 121.0(16) . . ?
C88 C79 C78 119.0(16) . . ?
C79 C88 H88 120.0 . . ?
C87 C88 C79 120.0 . . ?
C87 C88 H88 120.0 . . ?
C88 C87 H87 120.0 . . ?
C88 C87 C86 120.0 . . ?
C86 C87 H87 120.0 . . ?
C87 C86 C85 120.0 . . ?
C81 C86 C87 120.0 . . ?
C81 C86 C85 120.0 . . ?
C86 C81 C80 120.0 . . ?
C82 C81 C80 120.0 . . ?
C82 C81 C86 120.0 . . ?
C81 C82 H82 120.0 . . ?
C81 C82 C83 120.0 . . ?
C83 C82 H82 120.0 . . ?
C82 C83 H83 120.0 . . ?
C82 C83 C84 120.0 . . ?
C84 C83 H83 120.0 . . ?
C83 C84 H84 120.0 . . ?
C85 C84 C83 120.0 . . ?
C85 C84 H84 120.0 . . ?
C86 C85 H85 120.0 . . ?
C84 C85 C86 120.0 . . ?
C84 C85 H85 120.0 . . ?
C35 C44 H44 119.9 . . ?
C35 C44 C43 120(3) . . ?
C43 C44 H44 119.9 . . ?
O16 C34 O15 123.0(18) . . ?
O16 C34 C35 117.1(14) . . ?
O15 C34 C35 119.7(18) . . ?
O18 C1 O17 126.2(15) . . ?
O18 C1 C2 119.3(16) . . ?
O17 C1 C2 114.1(16) . . ?
C26 C27 C32 118.5(18) . . ?
C26 C27 C28 123(3) . . ?
C32 C27 C28 118(3) . . ?
C71 C76 C77 120(2) . . ?
C75 C76 C77 121(3) . . ?
C75 C76 C71 119(3) . . ?
O26 C67 O25 127.1(17) . . ?
O26 C67 C68 117.5(18) . . ?
O25 C67 C68 115.3(16) . . ?
C10 C5 C6 120(3) . . ?
C4 C5 C10 121(2) . . ?
C4 C5 C6 119(3) . . ?
C68 C69 H69 121.5 . . ?
C70 C69 C68 117(2) . . ?
C70 C69 H69 121.5 . . ?
C2 C3 H3 119.4 . . ?
C4 C3 C2 121(2) . . ?
C4 C3 H3 119.4 . . ?
C20 C15 C14 118(3) . . ?
C16 C15 C14 124(3) . . ?
C16 C15 C20 118(3) . . ?
C57 C58 H58 123.2 . . ?
C57 C58 C59 114(3) . . ?
C59 C58 H58 123.2 . . ?
C33 C32 C27 120(2) . . ?
C31 C32 C33 125(3) . . ?
C31 C32 C27 115(2) . . ?
C57 C66 H66 120.8 . . ?
C57 C66 C65 118(3) . . ?
C65 C66 H66 120.8 . . ?
C65 C64 C59 118(2) . . ?
C65 C64 C63 121(4) . . ?
C59 C64 C63 121(4) . . ?
O28 C78 C79 114.1(18) . . ?
O27 C78 O28 119.8(17) . . ?
O27 C78 C79 125.9(18) . . ?
C76 C71 C72 119(3) . . ?
C70 C71 C76 121(2) . . ?
C70 C71 C72 121(3) . . ?
O21 C56 C57 119.3(18) . . ?
O22 C56 O21 125.0(19) . . ?
O22 C56 C57 115.6(18) . . ?
C66 C65 H65 118.9 . . ?
C64 C65 C66 122(3) . . ?
C64 C65 H65 118.9 . . ?
C46 C47 H47 124.1 . . ?
C46 C47 C48 112(2) . . ?
C48 C47 H47 124.1 . . ?
C44 C43 H43 119.8 . . ?
C44 C43 C42 120(3) . . ?
C42 C43 H43 119.8 . . ?
O23 C45 C46 117.0(18) . . ?
O24 C45 O23 122.8(18) . . ?
O24 C45 C46 120.2(16) . . ?
C43 C42 C37 121(2) . . ?
C43 C42 C41 120(3) . . ?
C37 C42 C41 119(3) . . ?
C5 C4 C3 119(3) . . ?
C5 C4 H4 120.5 . . ?
C3 C4 H4 120.5 . . ?
C55 C54 H54 119.7 . . ?
C55 C54 C53 121(3) . . ?
C53 C54 H54 119.7 . . ?
C21 C22 C13 117(3) . . ?
C15 C20 C21 121(2) . . ?
C15 C20 C19 123(4) . . ?
C21 C20 C19 116(4) . . ?
C76 C75 H75 119.5 . . ?
C76 C75 C74 121(4) . . ?
C74 C75 H75 119.5 . . ?
C35 C36 H36 120.9 . . ?
C35 C36 C37 118(2) . . ?
C37 C36 H36 120.9 . . ?
C32 C31 H31 118.0 . . ?
C30 C31 C32 124(4) . . ?
C30 C31 H31 118.0 . . ?
C64 C59 C58 123(3) . . ?
C60 C59 C58 118(3) . . ?
C60 C59 C64 120(3) . . ?
C15 C16 H16 120.9 . . ?
C15 C16 C17 118(4) . . ?
C17 C16 H16 120.9 . . ?
C42 C37 C36 118(2) . . ?
C38 C37 C42 119(3) . . ?
C38 C37 C36 123(3) . . ?
C27 C28 H28 120.0 . . ?
C29 C28 C27 120(4) . . ?
C29 C28 H28 120.0 . . ?
C69 C70 H70 119.2 . . ?
C71 C70 C69 122(3) . . ?
C71 C70 H70 119.2 . . ?
C54 C53 C48 121(3) . . ?
C54 C53 C52 119(4) . . ?
C48 C53 C52 119(5) . . ?
C10 C9 H9 121.1 . . ?
C10 C9 C8 118(4) . . ?
C8 C9 H9 121.1 . . ?
C59 C60 H60 122.1 . . ?
C59 C60 C61 116(4) . . ?
C61 C60 H60 122.1 . . ?
C53 C48 C47 121(3) . . ?
C49 C48 C47 117(3) . . ?
C49 C48 C53 123(3) . . ?
C22 C21 C20 122(3) . . ?
C22 C21 H21 119.1 . . ?
C20 C21 H21 119.1 . . ?
C71 C72 H72 119.6 . . ?
C73 C72 C71 121(5) . . ?
C73 C72 H72 119.6 . . ?
C53 C52 H52 120.7 . . ?
C51 C52 C53 119(6) . . ?
C51 C52 H52 120.7 . . ?
H91A C91 H91B 109.5 . . ?
H91A C91 H91C 109.5 . . ?
H91B C91 H91C 109.5 . . ?
C89 C91 H91A 109.5 . . ?
C89 C91 H91B 109.5 . . ?
C89 C91 H91C 109.5 . . ?
O30 C89 C91 110(3) . . ?
O30 C89 H89 108.4 . . ?
O30 C89 C90 109(2) . . ?
C91 C89 H89 108.4 . . ?
C91 C89 C90 113(3) . . ?
C90 C89 H89 108.4 . . ?
O34 C104 H104 109.2 . . ?
O34 C104 C106 108(2) . . ?
O34 C104 C105 109(3) . . ?
C106 C104 H104 109.2 . . ?
C106 C104 C105 112(3) . . ?
C105 C104 H104 109.2 . . ?
O29 C92 H92 105.4 . . ?
O29 C92 C93 115(3) . . ?
O29 C92 C94 108(3) . . ?
C93 C92 H92 105.4 . . ?
C93 C92 C94 117(3) . . ?
C94 C92 H92 105.4 . . ?
C104 C106 H10A 109.5 . . ?
C104 C106 H10B 109.5 . . ?
C104 C106 H10C 109.5 . . ?
H10A C106 H10B 109.5 . . ?
H10A C106 H10C 109.5 . . ?
H10B C106 H10C 109.5 . . ?
O35 C107 H107 109.1 . . ?
O35 C107 C109 110(3) . . ?
C108 C107 O35 116(3) . . ?
C108 C107 H107 109.1 . . ?
C108 C107 C109 103(4) . . ?
C109 C107 H107 109.1 . . ?
O32 C98 H98 108.6 . . ?
O32 C98 C99 103(3) . . ?
C100 C98 O32 115(3) . . ?
C100 C98 H98 108.6 . . ?
C100 C98 C99 113(4) . . ?
C99 C98 H98 108.6 . . ?
C42 C41 H41 121.0 . . ?
C40 C41 C42 118(4) . . ?
C40 C41 H41 121.0 . . ?
C16 C17 H17 118.9 . . ?
C16 C17 C18 122(4) . . ?
C18 C17 H17 118.9 . . ?
C64 C63 H63 120.3 . . ?
C62 C63 C64 119(5) . . ?
C62 C63 H63 120.3 . . ?
C17 C18 H18 119.5 . . ?
C19 C18 C17 121(4) . . ?
C19 C18 H18 119.5 . . ?
C5 C6 H6 118.8 . . ?
C7 C6 C5 122(5) . . ?
C7 C6 H6 118.8 . . ?
C6 C7 H7 119.2 . . ?
C6 C7 C8 122(4) . . ?
C8 C7 H7 119.2 . . ?
C75 C74 H74 120.9 . . ?
C73 C74 C75 118(4) . . ?
C73 C74 H74 120.9 . . ?
C20 C19 H19 121.2 . . ?
C18 C19 C20 118(5) . . ?
C18 C19 H19 121.2 . . ?
C63 C62 H62 116.9 . . ?
C63 C62 C61 126(5) . . ?
C61 C62 H62 116.9 . . ?
C31 C30 H30 120.7 . . ?
C29 C30 C31 119(4) . . ?
C29 C30 H30 120.7 . . ?
C60 C61 H61 121.3 . . ?
C62 C61 C60 117(4) . . ?
C62 C61 H61 121.3 . . ?
C9 C8 C7 119(4) . . ?
C9 C8 H8 120.4 . . ?
C7 C8 H8 120.4 . . ?
C72 C73 C74 122(5) . . ?
C72 C73 H73 118.8 . . ?
C74 C73 H73 118.8 . . ?
C41 C40 H40 119.2 . . ?
C41 C40 C39 122(4) . . ?
C39 C40 H40 119.2 . . ?
C52 C51 H51 117.6 . . ?
C52 C51 C50 125(5) . . ?
C50 C51 H51 117.6 . . ?
C28 C29 C30 124(3) . . ?
C28 C29 H29 118.2 . . ?
C30 C29 H29 118.2 . . ?
O36 C110 H110 106.4 . . ?
O36 C110 C111 113(4) . . ?
O36 C110 C112 103(4) . . ?
C111 C110 H110 106.4 . . ?
C111 C110 C112 121(4) . . ?
C112 C110 H110 106.4 . . ?
C110 C111 H11A 109.5 . . ?
C110 C111 H11B 109.5 . . ?
C110 C111 H11C 109.5 . . ?
H11A C111 H11B 109.5 . . ?
H11A C111 H11C 109.5 . . ?
H11B C111 H11C 109.5 . . ?
C110 C112 H11D 109.5 . . ?
C110 C112 H11E 109.5 . . ?
C110 C112 H11F 109.5 . . ?
H11D C112 H11E 109.5 . . ?
H11D C112 H11F 109.5 . . ?
H11E C112 H11F 109.5 . . ?
C92 C93 H93A 109.5 . . ?
C92 C93 H93B 109.5 . . ?
C92 C93 H93C 109.5 . . ?
H93A C93 H93B 109.5 . . ?
H93A C93 H93C 109.5 . . ?
H93B C93 H93C 109.5 . . ?
C92 C94 H94A 109.5 . . ?
C92 C94 H94B 109.5 . . ?
C92 C94 H94C 109.5 . . ?
H94A C94 H94B 109.5 . . ?
H94A C94 H94C 109.5 . . ?
H94B C94 H94C 109.5 . . ?
C98 C100 H10S 109.5 . . ?
C98 C100 H10T 109.5 . . ?
C98 C100 H10U 109.5 . . ?
H10S C100 H10T 109.5 . . ?
H10S C100 H10U 109.5 . . ?
H10T C100 H10U 109.5 . . ?
C98 C99 H99A 109.5 . . ?
C98 C99 H99B 109.5 . . ?
C98 C99 H99C 109.5 . . ?
H99A C99 H99B 109.5 . . ?
H99A C99 H99C 109.5 . . ?
H99B C99 H99C 109.5 . . ?
C37 C38 H38 119.3 . . ?
C37 C38 C39 121(4) . . ?
C39 C38 H38 119.3 . . ?
C40 C39 C38 121(5) . . ?
C40 C39 H39 119.6 . . ?
C38 C39 H39 119.6 . . ?
C89 C90 H90A 109.5 . . ?
C89 C90 H90B 109.5 . . ?
C89 C90 H90C 109.5 . . ?
H90A C90 H90B 109.5 . . ?
H90A C90 H90C 109.5 . . ?
H90B C90 H90C 109.5 . . ?
C104 C105 H10D 109.5 . . ?
C104 C105 H10E 109.5 . . ?
C104 C105 H10F 109.5 . . ?
H10D C105 H10E 109.5 . . ?
H10D C105 H10F 109.5 . . ?
H10E C105 H10F 109.5 . . ?
C107 C108 H10G 109.5 . . ?
C107 C108 H10H 109.5 . . ?
C107 C108 H10I 109.5 . . ?
H10G C108 H10H 109.5 . . ?
H10G C108 H10I 109.5 . . ?
H10H C108 H10I 109.5 . . ?
C107 C109 H10J 109.5 . . ?
C107 C109 H10K 109.5 . . ?
C107 C109 H10L 109.5 . . ?
H10J C109 H10K 109.5 . . ?
H10J C109 H10L 109.5 . . ?
H10K C109 H10L 109.5 . . ?
O31 C95 H95 112.1 . . ?
O31 C95 C97 109(3) . . ?
O31 C95 C96 102(4) . . ?
C97 C95 H95 112.1 . . ?
C97 C95 C96 110(4) . . ?
C96 C95 H95 112.1 . . ?
C95 C97 H97A 109.5 . . ?
C95 C97 H97B 109.5 . . ?
C95 C97 H97C 109.5 . . ?
H97A C97 H97B 109.5 . . ?
H97A C97 H97C 109.5 . . ?
H97B C97 H97C 109.5 . . ?
C95 C96 H96A 109.5 . . ?
C95 C96 H96B 109.5 . . ?
C95 C96 H96C 109.5 . . ?
H96A C96 H96B 109.5 . . ?
H96A C96 H96C 109.5 . . ?
H96B C96 H96C 109.5 . . ?
C48 C49 H49 122.7 . . ?
C48 C49 C50 115(4) . . ?
C50 C49 H49 122.7 . . ?
C51 C50 C49 120(5) . . ?
C51 C50 H50 119.9 . . ?
C49 C50 H50 119.9 . . ?
O33 C101 H101 108.0 . . ?
O33 C101 C102 94(3) . . ?
O33 C101 C103 107(3) . . ?
C102 C101 H101 108.0 . . ?
C102 C101 C103 130(6) . . ?
C103 C101 H101 108.0 . . ?
C101 C102 H10M 109.5 . . ?
C101 C102 H10N 109.5 . . ?
C101 C102 H10O 109.5 . . ?
H10M C102 H10N 109.5 . . ?
H10M C102 H10O 109.5 . . ?
H10N C102 H10O 109.5 . . ?
C101 C103 H10P 109.5 . . ?
C101 C103 H10Q 109.5 . . ?
C101 C103 H10R 109.5 . . ?
H10P C103 H10Q 109.5 . . ?
H10P C103 H10R 109.5 . . ?
H10Q C103 H10R 109.5 . . ?

loop_
_geom_bond_atom_site_label_1
_geom_bond_atom_site_label_2
_geom_bond_distance
_geom_bond_site_symmetry_2
_geom_bond_publ_flag
Ta3 O16 2.174(13) . ?
Ta3 O14 2.153(11) . ?
Ta3 O5 1.898(12) 2_677 ?
Ta3 O31 1.885(13) . ?
Ta3 O2 1.890(13) . ?
Ta3 O3 1.913(10) . ?
Ta2 O18 2.170(11) . ?
Ta2 O1 1.904(11) . ?
Ta2 O30 1.875(12) . ?
Ta2 O20 2.113(14) . ?
Ta2 O6 1.905(11) . ?
Ta2 O2 1.913(12) . ?
Ta4 O15 2.148(15) . ?
Ta4 O13 2.172(11) . ?
Ta4 O32 1.889(12) . ?
Ta4 O4 1.907(12) . ?
Ta4 O6 1.901(11) 2_677 ?
Ta4 O3 1.854(11) . ?
Ta6 O23 2.112(12) . ?
Ta6 O21 2.167(13) . ?
Ta6 O10 1.916(13) . ?
Ta6 O34 1.876(12) . ?
Ta6 O9 1.910(11) . ?
Ta6 O12 1.900(13) . ?
Ta1 O17 2.177(12) . ?
Ta1 O1 1.901(10) . ?
Ta1 O5 1.903(12) . ?
Ta1 O19 2.176(13) . ?
Ta1 O29 1.913(12) . ?
Ta1 O4 1.907(13) . ?
Ta7 O7 1.898(12) . ?
Ta7 O35 1.880(14) . ?
Ta7 O10 1.883(13) . ?
Ta7 O25 2.160(13) . ?
Ta7 O27 2.182(14) . ?
Ta7 O11 1.913(11) . ?
Ta5 O7 1.896(12) 2_768 ?
Ta5 O24 2.181(14) . ?
Ta5 O22 2.151(12) . ?
Ta5 O9 1.890(11) . ?
Ta5 O33 1.893(15) . ?
Ta5 O8 1.892(13) 2_768 ?
Ta8 O26 2.193(12) 2_768 ?
Ta8 O28 2.127(14) 2_768 ?
Ta8 O36 1.887(13) . ?
Ta8 O11 1.885(11) 2_768 ?
Ta8 O12 1.902(12) . ?
Ta8 O8 1.904(12) . ?
O18 C1 1.24(2) . ?
O16 C34 1.26(2) . ?
O17 C1 1.27(2) . ?
O14 C23 1.26(2) . ?
O15 C34 1.28(2) . ?
O13 C23 1.25(2) . ?
O23 C45 1.35(2) . ?
O30 C89 1.42(2) . ?
O32 C98 1.40(3) . ?
O19 C12 1.27(2) . ?
O24 C45 1.22(2) . ?
O20 C12 1.30(2) . ?
O21 C56 1.28(2) . ?
O35 C107 1.39(3) . ?
O26 C67 1.24(2) . ?
O29 C92 1.37(3) . ?
O28 C78 1.30(2) . ?
O25 C67 1.27(2) . ?
O22 C56 1.25(2) . ?
O36 C110 1.42(4) . ?
O27 C78 1.25(2) . ?
O31 C95 1.44(3) . ?
O34 C104 1.41(3) . ?
O33 C101 1.41(2) . ?
C68 C77 1.38(3) . ?
C68 C67 1.47(2) . ?
C68 C69 1.47(3) . ?
C2 C11 1.39(3) . ?
C2 C1 1.48(2) . ?
C2 C3 1.43(3) . ?
C46 C55 1.40(3) . ?
C46 C47 1.39(3) . ?
C46 C45 1.48(2) . ?
C33 H33 0.9300 . ?
C33 C24 1.34(3) . ?
C33 C32 1.42(2) . ?
C25 H25 0.9300 . ?
C25 C24 1.39(3) . ?
C25 C26 1.37(3) . ?
C57 C58 1.38(3) . ?
C57 C66 1.37(3) . ?
C57 C56 1.51(3) . ?
C24 C23 1.51(3) . ?
C26 H26 0.9300 . ?
C26 C27 1.38(4) . ?
C35 C44 1.36(3) . ?
C35 C34 1.48(3) . ?
C35 C36 1.36(3) . ?
C55 H55 0.9300 . ?
C55 C54 1.35(3) . ?
C14 H14 0.9300 . ?
C14 C13 1.38(3) . ?
C14 C15 1.43(3) . ?
C11 H11 0.9300 . ?
C11 C10 1.46(2) . ?
C13 C12 1.43(3) . ?
C13 C22 1.40(3) . ?
C77 H77 0.9300 . ?
C77 C76 1.46(3) . ?
C10 C5 1.43(4) . ?
C10 C9 1.42(4) . ?
C80 H80 0.9300 . ?
C80 C79 1.3900 . ?
C80 C81 1.3900 . ?
C79 C88 1.3900 . ?
C79 C78 1.44(2) . ?
C88 H88 0.9300 . ?
C88 C87 1.3900 . ?
C87 H87 0.9300 . ?
C87 C86 1.3900 . ?
C86 C81 1.3900 . ?
C86 C85 1.3900 . ?
C81 C82 1.3900 . ?
C82 H82 0.9300 . ?
C82 C83 1.3900 . ?
C83 H83 0.9300 . ?
C83 C84 1.3900 . ?
C84 H84 0.9300 . ?
C84 C85 1.3900 . ?
C85 H85 0.9300 . ?
C44 H44 0.9300 . ?
C44 C43 1.37(3) . ?
C27 C32 1.43(4) . ?
C27 C28 1.44(3) . ?
C76 C71 1.44(4) . ?
C76 C75 1.39(4) . ?
C5 C4 1.39(4) . ?
C5 C6 1.48(3) . ?
C69 H69 0.9300 . ?
C69 C70 1.43(3) . ?
C3 H3 0.9300 . ?
C3 C4 1.39(3) . ?
C15 C20 1.39(4) . ?
C15 C16 1.33(4) . ?
C58 H58 0.9300 . ?
C58 C59 1.46(3) . ?
C32 C31 1.38(4) . ?
C66 H66 0.9300 . ?
C66 C65 1.37(3) . ?
C64 C65 1.37(5) . ?
C64 C59 1.39(5) . ?
C64 C63 1.43(4) . ?
C71 C70 1.38(4) . ?
C71 C72 1.48(4) . ?
C65 H65 0.9300 . ?
C47 H47 0.9300 . ?
C47 C48 1.48(3) . ?
C43 H43 0.9300 . ?
C43 C42 1.38(4) . ?
C42 C37 1.41(4) . ?
C42 C41 1.49(3) . ?
C4 H4 0.9300 . ?
C54 H54 0.9300 . ?
C54 C53 1.37(5) . ?
C22 C21 1.40(3) . ?
C20 C21 1.40(5) . ?
C20 C19 1.50(4) . ?
C75 H75 0.9300 . ?
C75 C74 1.45(5) . ?
C36 H36 0.9300 . ?
C36 C37 1.45(3) . ?
C31 H31 0.9300 . ?
C31 C30 1.36(4) . ?
C59 C60 1.36(4) . ?
C16 H16 0.9300 . ?
C16 C17 1.41(5) . ?
C37 C38 1.38(4) . ?
C28 H28 0.9300 . ?
C28 C29 1.31(5) . ?
C70 H70 0.9300 . ?
C53 C48 1.41(5) . ?
C53 C52 1.45(4) . ?
C9 H9 0.9300 . ?
C9 C8 1.45(4) . ?
C60 H60 0.9300 . ?
C60 C61 1.54(5) . ?
C48 C49 1.41(5) . ?
C21 H21 0.9300 . ?
C72 H72 0.9300 . ?
C72 C73 1.31(6) . ?
C52 H52 0.9300 . ?
C52 C51 1.27(8) . ?
C91 H91A 0.9600 . ?
C91 H91B 0.9600 . ?
C91 H91C 0.9600 . ?
C91 C89 1.44(4) . ?
C89 H89 0.9800 . ?
C89 C90 1.49(4) . ?
C104 H104 0.9800 . ?
C104 C106 1.48(4) . ?
C104 C105 1.49(4) . ?
C92 H92 0.9800 . ?
C92 C93 1.41(5) . ?
C92 C94 1.47(5) . ?
C106 H10A 0.9600 . ?
C106 H10B 0.9600 . ?
C106 H10C 0.9600 . ?
C107 H107 0.9800 . ?
C107 C108 1.37(5) . ?
C107 C109 1.485(19) . ?
C98 H98 0.9800 . ?
C98 C100 1.37(5) . ?
C98 C99 1.51(5) . ?
C41 H41 0.9300 . ?
C41 C40 1.36(6) . ?
C17 H17 0.9300 . ?
C17 C18 1.46(7) . ?
C63 H63 0.9300 . ?
C63 C62 1.21(6) . ?
C18 H18 0.9300 . ?
C18 C19 1.21(7) . ?
C6 H6 0.9300 . ?
C6 C7 1.22(6) . ?
C7 H7 0.9300 . ?
C7 C8 1.50(7) . ?
C74 H74 0.9300 . ?
C74 C73 1.43(7) . ?
C19 H19 0.9300 . ?
C62 H62 0.9300 . ?
C62 C61 1.35(6) . ?
C30 H30 0.9300 . ?
C30 C29 1.32(6) . ?
C61 H61 0.9300 . ?
C8 H8 0.9300 . ?
C73 H73 0.9300 . ?
C40 H40 0.9300 . ?
C40 C39 1.38(6) . ?
C51 H51 0.9300 . ?
C51 C50 1.42(8) . ?
C29 H29 0.9300 . ?
C110 H110 0.9800 . ?
C110 C111 1.44(6) . ?
C110 C112 1.54(7) . ?
C111 H11A 0.9600 . ?
C111 H11B 0.9600 . ?
C111 H11C 0.9600 . ?
C112 H11D 0.9600 . ?
C112 H11E 0.9600 . ?
C112 H11F 0.9600 . ?
C93 H93A 0.9600 . ?
C93 H93B 0.9600 . ?
C93 H93C 0.9600 . ?
C94 H94A 0.9600 . ?
C94 H94B 0.9600 . ?
C94 H94C 0.9600 . ?
C100 H10S 0.9600 . ?
C100 H10T 0.9600 . ?
C100 H10U 0.9600 . ?
C99 H99A 0.9600 . ?
C99 H99B 0.9600 . ?
C99 H99C 0.9600 . ?
C38 H38 0.9300 . ?
C38 C39 1.39(5) . ?
C39 H39 0.9300 . ?
C90 H90A 0.9600 . ?
C90 H90B 0.9600 . ?
C90 H90C 0.9600 . ?
C105 H10D 0.9600 . ?
C105 H10E 0.9600 . ?
C105 H10F 0.9600 . ?
C108 H10G 0.9600 . ?
C108 H10H 0.9600 . ?
C108 H10I 0.9600 . ?
C109 H10J 0.9600 . ?
C109 H10K 0.9600 . ?
C109 H10L 0.9600 . ?
C95 H95 0.9800 . ?
C95 C97 1.50(2) . ?
C95 C96 1.50(2) . ?
C97 H97A 0.9600 . ?
C97 H97B 0.9600 . ?
C97 H97C 0.9600 . ?
C96 H96A 0.9600 . ?
C96 H96B 0.9600 . ?
C96 H96C 0.9600 . ?
C49 H49 0.9300 . ?
C49 C50 1.44(6) . ?
C50 H50 0.9300 . ?
C101 H101 0.9800 . ?
C101 C102 1.49(2) . ?
C101 C103 1.497(14) . ?
C102 H10M 0.9600 . ?
C102 H10N 0.9600 . ?
C102 H10O 0.9600 . ?
C103 H10P 0.9600 . ?
C103 H10Q 0.9600 . ?
C103 H10R 0.9600 . ?

loop_
_geom_torsion_atom_site_label_1
_geom_torsion_atom_site_label_2
_geom_torsion_atom_site_label_3
_geom_torsion_atom_site_label_4
_geom_torsion
_geom_torsion_site_symmetry_1
_geom_torsion_site_symmetry_2
_geom_torsion_site_symmetry_3
_geom_torsion_site_symmetry_4
_geom_torsion_publ_flag
Ta3 O16 C34 O15 -11(3) . . . . ?
Ta3 O16 C34 C35 164.4(13) . . . . ?
Ta3 O14 C23 O13 -20(3) . . . . ?
Ta3 O14 C23 C24 162.8(14) . . . . ?
Ta3 O31 C95 C97 123(4) . . . . ?
Ta3 O31 C95 C96 -121(4) . . . . ?
Ta2 O18 C1 O17 -6(3) . . . . ?
Ta2 O18 C1 C2 165.8(13) . . . . ?
Ta2 O30 C89 C91 -45(7) . . . . ?
Ta2 O30 C89 C90 79(6) . . . . ?
Ta2 O20 C12 O19 -17(3) . . . . ?
Ta2 O20 C12 C13 159.6(13) . . . . ?
Ta4 O15 C34 O16 11(3) . . . . ?
Ta4 O15 C34 C35 -164.2(13) . . . . ?
Ta4 O13 C23 O14 19(3) . . . . ?
Ta4 O13 C23 C24 -163.3(14) . . . . ?
Ta4 O32 C98 C100 134(4) . . . . ?
Ta4 O32 C98 C99 -103(4) . . . . ?
Ta6 O23 C45 O24 12(3) . . . . ?
Ta6 O23 C45 C46 -166.3(12) . . . . ?
Ta6 O21 C56 O22 16(3) . . . . ?
Ta6 O21 C56 C57 -168.5(14) . . . . ?
Ta6 O34 C104 C106 -37(7) . . . . ?
Ta6 O34 C104 C105 85(6) . . . . ?
Ta1 O17 C1 O18 2(3) . . . . ?
Ta1 O17 C1 C2 -170.5(12) . . . . ?
Ta1 O19 C12 O20 15(3) . . . . ?
Ta1 O19 C12 C13 -162.1(13) . . . . ?
Ta1 O29 C92 C93 -106(4) . . . . ?
Ta1 O29 C92 C94 122(4) . . . . ?
Ta7 O35 C107 C108 142(4) . . . . ?
Ta7 O35 C107 C109 -102(5) . . . . ?
Ta7 O25 C67 O26 1(3) . . . . ?
Ta7 O25 C67 C68 -174.3(12) . . . . ?
Ta7 O27 C78 O28 13(3) . . . . ?
Ta7 O27 C78 C79 -161.9(14) . . . . ?
Ta5 O24 C45 O23 -13(3) . . . . ?
Ta5 O24 C45 C46 164.6(14) . . . . ?
Ta5 O22 C56 O21 -18(3) . . . . ?
Ta5 O22 C56 C57 166.3(15) . . . . ?
Ta5 O33 C101 C102 -128(4) . . . . ?
Ta5 O33 C101 C103 98(5) . . . . ?
Ta8 O26 C67 O25 -7(3) 2_768 . . . ?
Ta8 O26 C67 C68 168.7(12) 2_768 . . . ?
Ta8 O28 C78 O27 -18(3) 2_768 . . . ?
Ta8 O28 C78 C79 157.9(14) 2_768 . . . ?
Ta8 O36 C110 C111 -129(4) . . . . ?
Ta8 O36 C110 C112 99(4) . . . . ?
O18 Ta2 O30 C89 -18(5) . . . . ?
O16 Ta3 O31 C95 67(4) . . . . ?
O14 Ta3 O31 C95 -15(4) . . . . ?
O14 Ta3 O2 Ta2 88.5(13) . . . . ?
O7 Ta7 O35 C107 164(4) . . . . ?
O7 Ta7 O10 Ta6 -87.7(14) . . . . ?
O7 Ta5 O9 Ta6 -123.2(13) 2_768 . . . ?
O7 Ta5 O33 C101 173(4) 2_768 . . . ?
O15 Ta4 O32 C98 -78(3) . . . . ?
O15 Ta4 O3 Ta3 35.2(15) . . . . ?
O13 Ta4 O32 C98 4(3) . . . . ?
O13 Ta4 O3 Ta3 -47.9(16) . . . . ?
O23 Ta6 O34 C104 -109(6) . . . . ?
O23 Ta6 O12 Ta8 93.7(13) . . . . ?
O1 Ta2 O30 C89 -49(6) . . . . ?
O5 Ta3 O31 C95 157(4) 2_677 . . . ?
O5 Ta3 O2 Ta2 -88.7(13) 2_677 . . . ?
O32 Ta4 O3 Ta3 -16(3) . . . . ?
O24 Ta5 O9 Ta6 -34.5(13) . . . . ?
O24 Ta5 O33 C101 84(4) . . . . ?
O20 Ta2 O30 C89 -101(5) . . . . ?
O21 Ta6 O34 C104 -26(5) . . . . ?
O35 Ta7 O7 Ta5 -177.4(13) . . . 2_768 ?
O35 Ta7 O10 Ta6 173.7(13) . . . . ?
O26 Ta8 O36 C110 -22(4) 2_768 . . . ?
O28 Ta8 O36 C110 61(4) 2_768 . . . ?
O10 Ta6 O34 C104 63(6) . . . . ?
O10 Ta6 O12 Ta8 -83.1(13) . . . . ?
O10 Ta7 O7 Ta5 83.5(13) . . . 2_768 ?
O10 Ta7 O35 C107 -98(4) . . . . ?
O25 Ta7 O35 C107 -7(4) . . . . ?
O25 Ta7 O10 Ta6 91.1(14) . . . . ?
O22 Ta5 O9 Ta6 49.1(13) . . . . ?
O22 Ta5 O33 C101 1(4) . . . . ?
O4 Ta4 O32 C98 93(3) . . . . ?
O4 Ta4 O3 Ta3 -136.5(16) . . . . ?
O27 Ta7 O7 Ta5 -91.9(13) . . . 2_768 ?
O27 Ta7 O35 C107 75(4) . . . . ?
O31 Ta3 O2 Ta2 173.0(13) . . . . ?
O34 Ta6 O12 Ta8 -179.5(13) . . . . ?
O9 Ta6 O34 C104 -51(6) . . . . ?
O9 Ta6 O12 Ta8 10.2(14) . . . . ?
O9 Ta5 O33 C101 36(5) . . . . ?
O6 Ta2 O30 C89 171(5) . . . . ?
O6 Ta4 O32 C98 -168(3) 2_677 . . . ?
O6 Ta4 O3 Ta3 124.5(16) 2_677 . . . ?
O11 Ta7 O7 Ta5 -10.5(13) . . . 2_768 ?
O11 Ta7 O35 C107 27(5) . . . . ?
O11 Ta7 O10 Ta6 9.3(14) . . . . ?
O11 Ta8 O36 C110 10(5) 2_768 . . . ?
O2 Ta3 O31 C95 -105(4) . . . . ?
O2 Ta2 O30 C89 73(5) . . . . ?
O33 Ta5 O9 Ta6 14(3) . . . . ?
O12 Ta6 O34 C104 161(5) . . . . ?
O12 Ta8 O36 C110 151(4) . . . . ?
O3 Ta3 O31 C95 24(5) . . . . ?
O3 Ta3 O2 Ta2 9.5(14) . . . . ?
O3 Ta4 O32 C98 -27(4) . . . . ?
O8 Ta5 O9 Ta6 138.7(13) 2_768 . . . ?
O8 Ta5 O33 C101 -89(4) 2_768 . . . ?
O8 Ta8 O36 C110 -112(4) . . . . ?
C68 C77 C76 C71 -2(3) . . . . ?
C68 C77 C76 C75 -179(2) . . . . ?
C68 C69 C70 C71 9(5) . . . . ?
C2 C11 C10 C5 -3(3) . . . . ?
C2 C11 C10 C9 178(2) . . . . ?
C2 C3 C4 C5 7(4) . . . . ?
C46 C55 C54 C53 1(4) . . . . ?
C46 C47 C48 C53 4(4) . . . . ?
C46 C47 C48 C49 -177(4) . . . . ?
C33 C24 C23 O14 172(2) . . . . ?
C33 C24 C23 O13 -6(3) . . . . ?
C33 C32 C31 C30 -180(4) . . . . ?
C25 C24 C23 O14 -6(3) . . . . ?
C25 C24 C23 O13 177(2) . . . . ?
C25 C26 C27 C32 -1(4) . . . . ?
C25 C26 C27 C28 -178(3) . . . . ?
C57 C58 C59 C64 1(4) . . . . ?
C57 C58 C59 C60 -180(3) . . . . ?
C57 C66 C65 C64 1(4) . . . . ?
C24 C33 C32 C27 4(3) . . . . ?
C24 C33 C32 C31 -180(3) . . . . ?
C24 C25 C26 C27 0(4) . . . . ?
C26 C25 C24 C33 3(4) . . . . ?
C26 C25 C24 C23 -179(2) . . . . ?
C26 C27 C32 C33 -1(4) . . . . ?
C26 C27 C32 C31 -178(2) . . . . ?
C26 C27 C28 C29 179(3) . . . . ?
C35 C44 C43 C42 5(4) . . . . ?
C35 C36 C37 C42 2(4) . . . . ?
C35 C36 C37 C38 -172(3) . . . . ?
C55 C46 C47 C48 -4(3) . . . . ?
C55 C46 C45 O23 -179.1(17) . . . . ?
C55 C46 C45 O24 3(3) . . . . ?
C55 C54 C53 C48 -1(5) . . . . ?
C55 C54 C53 C52 175(3) . . . . ?
C14 C13 C12 O19 -3(3) . . . . ?
C14 C13 C12 O20 -179.6(17) . . . . ?
C14 C13 C22 C21 0(4) . . . . ?
C14 C15 C20 C21 4(4) . . . . ?
C14 C15 C20 C19 -178(3) . . . . ?
C14 C15 C16 C17 178(3) . . . . ?
C11 C2 C1 O18 4(3) . . . . ?
C11 C2 C1 O17 176.7(17) . . . . ?
C11 C2 C3 C4 -10(4) . . . . ?
C11 C10 C5 C4 1(4) . . . . ?
C11 C10 C5 C6 178(2) . . . . ?
C11 C10 C9 C8 177(2) . . . . ?
C13 C14 C15 C20 -3(3) . . . . ?
C13 C14 C15 C16 -177(3) . . . . ?
C13 C22 C21 C20 0(4) . . . . ?
C77 C68 C67 O26 -1(3) . . . . ?
C77 C68 C67 O25 175.6(17) . . . . ?
C77 C68 C69 C70 -10(3) . . . . ?
C77 C76 C71 C70 1(4) . . . . ?
C77 C76 C71 C72 -180(3) . . . . ?
C77 C76 C75 C74 -180(3) . . . . ?
C10 C5 C4 C3 -3(4) . . . . ?
C10 C5 C6 C7 3(6) . . . . ?
C10 C9 C8 C7 5(5) . . . . ?
C12 C13 C22 C21 -178(2) . . . . ?
C80 C79 C88 C87 0.0 . . . . ?
C80 C79 C78 O28 -178.1(11) . . . . ?
C80 C79 C78 O27 -3(2) . . . . ?
C80 C81 C82 C83 180.0 . . . . ?
C79 C80 C81 C86 0.0 . . . . ?
C79 C80 C81 C82 180.0 . . . . ?
C79 C88 C87 C86 0.0 . . . . ?
C88 C79 C78 O28 2(2) . . . . ?
C88 C79 C78 O27 177.4(15) . . . . ?
C88 C87 C86 C81 0.0 . . . . ?
C88 C87 C86 C85 180.0 . . . . ?
C87 C86 C81 C80 0.0 . . . . ?
C87 C86 C81 C82 180.0 . . . . ?
C87 C86 C85 C84 180.0 . . . . ?
C86 C81 C82 C83 0.0 . . . . ?
C81 C80 C79 C88 0.0 . . . . ?
C81 C80 C79 C78 -179.8(14) . . . . ?
C81 C86 C85 C84 0.0 . . . . ?
C81 C82 C83 C84 0.0 . . . . ?
C82 C83 C84 C85 0.0 . . . . ?
C83 C84 C85 C86 0.0 . . . . ?
C85 C86 C81 C80 180.0 . . . . ?
C85 C86 C81 C82 0.0 . . . . ?
C44 C35 C34 O16 7(3) . . . . ?
C44 C35 C34 O15 -177.1(17) . . . . ?
C44 C35 C36 C37 -3(4) . . . . ?
C44 C43 C42 C37 -5(4) . . . . ?
C44 C43 C42 C41 176(2) . . . . ?
C34 C35 C44 C43 -176.2(19) . . . . ?
C34 C35 C36 C37 173(2) . . . . ?
C1 C2 C11 C10 179.6(17) . . . . ?
C1 C2 C3 C4 178(2) . . . . ?
C27 C32 C31 C30 -3(5) . . . . ?
C27 C28 C29 C30 0(7) . . . . ?
C76 C71 C70 C69 -5(5) . . . . ?
C76 C71 C72 C73 0(6) . . . . ?
C76 C75 C74 C73 -1(7) . . . . ?
C67 C68 C77 C76 -177.4(18) . . . . ?
C67 C68 C69 C70 174(2) . . . . ?
C5 C10 C9 C8 -2(4) . . . . ?
C5 C6 C7 C8 0(8) . . . . ?
C69 C68 C77 C76 6(3) . . . . ?
C69 C68 C67 O26 175.8(18) . . . . ?
C69 C68 C67 O25 -8(3) . . . . ?
C3 C2 C11 C10 7(3) . . . . ?
C3 C2 C1 O18 176.2(19) . . . . ?
C3 C2 C1 O17 -11(3) . . . . ?
C15 C14 C13 C12 179.7(19) . . . . ?
C15 C14 C13 C22 2(3) . . . . ?
C15 C20 C21 C22 -2(5) . . . . ?
C15 C20 C19 C18 1(6) . . . . ?
C15 C16 C17 C18 -1(6) . . . . ?
C58 C57 C66 C65 3(4) . . . . ?
C58 C57 C56 O21 -10(3) . . . . ?
C58 C57 C56 O22 166(2) . . . . ?
C58 C59 C60 C61 -178(3) . . . . ?
C32 C33 C24 C25 -5(4) . . . . ?
C32 C33 C24 C23 177(2) . . . . ?
C32 C27 C28 C29 2(5) . . . . ?
C32 C31 C30 C29 5(7) . . . . ?
C66 C57 C58 C59 -4(4) . . . . ?
C66 C57 C56 O21 171.2(19) . . . . ?
C66 C57 C56 O22 -13(3) . . . . ?
C64 C59 C60 C61 1(5) . . . . ?
C64 C63 C62 C61 -2(8) . . . . ?
C78 C79 C88 C87 179.8(14) . . . . ?
C71 C76 C75 C74 3(5) . . . . ?
C71 C72 C73 C74 2(9) . . . . ?
C56 C57 C58 C59 177(2) . . . . ?
C56 C57 C66 C65 -179(2) . . . . ?
C65 C64 C59 C58 2(4) . . . . ?
C65 C64 C59 C60 -177(3) . . . . ?
C65 C64 C63 C62 177(4) . . . . ?
C47 C46 C55 C54 2(4) . . . . ?
C47 C46 C45 O23 2(3) . . . . ?
C47 C46 C45 O24 -175.9(19) . . . . ?
C47 C48 C49 C50 -179(5) . . . . ?
C43 C42 C37 C36 1(4) . . . . ?
C43 C42 C37 C38 176(3) . . . . ?
C43 C42 C41 C40 -175(4) . . . . ?
C45 C46 C55 C54 -177(2) . . . . ?
C45 C46 C47 C48 175(2) . . . . ?
C42 C37 C38 C39 1(7) . . . . ?
C42 C41 C40 C39 -3(8) . . . . ?
C4 C5 C6 C7 -179(5) . . . . ?
C54 C53 C48 C47 -2(5) . . . . ?
C54 C53 C48 C49 179(4) . . . . ?
C54 C53 C52 C51 178(5) . . . . ?
C22 C13 C12 O19 175.5(19) . . . . ?
C22 C13 C12 O20 -1(3) . . . . ?
C20 C15 C16 C17 4(5) . . . . ?
C75 C76 C71 C70 178(3) . . . . ?
C75 C76 C71 C72 -2(4) . . . . ?
C75 C74 C73 C72 -1(9) . . . . ?
C36 C35 C44 C43 -1(3) . . . . ?
C36 C35 C34 O16 -168.2(19) . . . . ?
C36 C35 C34 O15 7(3) . . . . ?
C36 C37 C38 C39 175(5) . . . . ?
C31 C30 C29 C28 -4(8) . . . . ?
C59 C64 C65 C66 -3(4) . . . . ?
C59 C64 C63 C62 -1(6) . . . . ?
C59 C60 C61 C62 -3(6) . . . . ?
C16 C15 C20 C21 178(3) . . . . ?
C16 C15 C20 C19 -4(4) . . . . ?
C16 C17 C18 C19 -3(8) . . . . ?
C37 C42 C41 C40 6(5) . . . . ?
C37 C38 C39 C40 2(10) . . . . ?
C28 C27 C32 C33 176(2) . . . . ?
C28 C27 C32 C31 0(4) . . . . ?
C70 C71 C72 C73 179(5) . . . . ?
C53 C48 C49 C50 1(8) . . . . ?
C53 C52 C51 C50 6(11) . . . . ?
C9 C10 C5 C4 -179(3) . . . . ?
C9 C10 C5 C6 -2(4) . . . . ?
C48 C53 C52 C51 -7(7) . . . . ?
C48 C49 C50 C51 -2(10) . . . . ?
C21 C20 C19 C18 179(4) . . . . ?
C72 C71 C70 C69 176(3) . . . . ?
C52 C53 C48 C47 -177(3) . . . . ?
C52 C53 C48 C49 3(6) . . . . ?
C52 C51 C50 C49 -2(12) . . . . ?
C41 C42 C37 C36 -179(3) . . . . ?
C41 C42 C37 C38 -4(5) . . . . ?
C41 C40 C39 C38 0(11) . . . . ?
C17 C18 C19 C20 3(7) . . . . ?
C63 C64 C65 C66 178(3) . . . . ?
C63 C64 C59 C58 -179(3) . . . . ?
C63 C64 C59 C60 2(5) . . . . ?
C63 C62 C61 C60 4(9) . . . . ?
C6 C5 C4 C3 179(3) . . . . ?
C6 C7 C8 C9 -4(8) . . . . ?
C19 C20 C21 C22 180(3) . . . . ?

loop_
_smtbx_masks_void_nr
_smtbx_masks_void_average_x
_smtbx_masks_void_average_y
_smtbx_masks_void_average_z
_smtbx_masks_void_volume
_smtbx_masks_void_count_electrons
_smtbx_masks_void_content
1 -0.289 0.134 0.322 202.6 74.8 ?
2 0.289 -0.134 0.678 202.6 84.7 ?
3 -0.044 0.188 0.656 8.8 2.4 ?
4 0.044 0.812 0.344 8.8 2.6 ?
5 0.500 0.500 0.000 490.1 201.3 ?
6 0.177 0.732 0.932 10.7 1.7 ?
7 0.823 0.268 0.068 10.7 1.7 ?
